data_4301343
loop_
_publ_author_name
'Shigeru Yamaguchi'
'Hiroshi Shinokubo'
'Atsuhiro Osuka'

_publ_section_title
;
Double Cleavage of sp2 C-H and sp3 C-H Bonds on One Metal Center:
DMF-Appended Cyclometalated Platinum(II) and -(IV) Porphyrins
;
_journal_name_full 'Inorganic Chemistry'
_journal_page_first 795
_journal_page_last 797
_journal_paper_doi 10.1021/ic8019149
_journal_volume 48
_journal_year 2009
_chemical_formula_moiety 'C73 H87 N6 O2 Pt Zn, C3 H8 O, 2(C H Cl3)'
_chemical_formula_sum 'C78 H97 Cl6 N6 O3 Pt Zn'
_chemical_formula_weight 1639.78
_chemical_name_systematic
; 
 ? 
;
_space_group_IT_number 2
_symmetry_cell_setting triclinic
_symmetry_Int_Tables_number 2
_symmetry_space_group_name_Hall '-P 1'
_symmetry_space_group_name_H-M 'P -1'
_atom_sites_solution_hydrogens geom
_atom_sites_solution_primary direct
_atom_sites_solution_secondary difmap
_audit_creation_method SHELXL-97
_cell_angle_alpha 82.391(9)
_cell_angle_beta 81.968(11)
_cell_angle_gamma 78.623(12)
_cell_formula_units_Z 2
_cell_length_a 11.446(4)
_cell_length_b 14.031(4)
_cell_length_c 25.134(6)
_cell_measurement_reflns_used 3.0
_cell_measurement_temperature 123(2)
_cell_measurement_theta_max 123.1
_cell_measurement_theta_min 27.5
_cell_volume 3895(2)
_computing_structure_refinement 'SHELXL-97 (Sheldrick, 1997)'
_computing_structure_solution 'SHELXS-97 (Sheldrick, 1990)'
_diffrn_ambient_temperature 123(2)
_diffrn_detector_area_resol_mean 10.00
_diffrn_measured_fraction_theta_full 0.983
_diffrn_measured_fraction_theta_max 0.983
_diffrn_measurement_device_type 'Rigaku RAXIS-RAPID'
_diffrn_measurement_method \w
_diffrn_radiation_monochromator graphite
_diffrn_radiation_source 'fine-focus sealed tube'
_diffrn_radiation_type MoK\a
_diffrn_radiation_wavelength 0.71075
_diffrn_reflns_av_R_equivalents 0.0434
_diffrn_reflns_av_sigmaI/netI 0.0597
_diffrn_reflns_limit_h_max 14
_diffrn_reflns_limit_h_min -14
_diffrn_reflns_limit_k_max 17
_diffrn_reflns_limit_k_min -18
_diffrn_reflns_limit_l_max 32
_diffrn_reflns_limit_l_min -32
_diffrn_reflns_number 37879
_diffrn_reflns_theta_full 27.48
_diffrn_reflns_theta_max 27.48
_diffrn_reflns_theta_min 3.00
_exptl_absorpt_coefficient_mu 2.357
_exptl_absorpt_correction_T_max 0.6500
_exptl_absorpt_correction_T_min 0.3321
_exptl_absorpt_correction_type multi-scan
_exptl_crystal_colour green
_exptl_crystal_density_diffrn 1.398
_exptl_crystal_density_method 'not measured'
_exptl_crystal_description prism
_exptl_crystal_F_000 1682
_exptl_crystal_size_max 0.60
_exptl_crystal_size_mid 0.40
_exptl_crystal_size_min 0.20
_refine_diff_density_max 3.543
_refine_diff_density_min -1.674
_refine_diff_density_rms 0.139
_refine_ls_extinction_method none
_refine_ls_goodness_of_fit_ref 1.048
_refine_ls_hydrogen_treatment constr
_refine_ls_matrix_type full
_refine_ls_number_parameters 1265
_refine_ls_number_reflns 17525
_refine_ls_number_restraints 1332
_refine_ls_restrained_S_all 1.053
_refine_ls_R_factor_all 0.0685
_refine_ls_R_factor_gt 0.0544
_refine_ls_shift/su_max 0.002
_refine_ls_shift/su_mean 0.000
_refine_ls_structure_factor_coef Fsqd
_refine_ls_weighting_details 'calc w=1/[\s^2^(Fo^2^)+(0.0787P)^2^+9.2413P] where P=(Fo^2^+2Fc^2^)/3'
_refine_ls_weighting_scheme calc
_refine_ls_wR_factor_gt 0.1396
_refine_ls_wR_factor_ref 0.1505
_reflns_number_gt 14345
_reflns_number_total 17525
_reflns_threshold_expression >2sigma(I)
_cod_data_source_file ic8019149_si_002_5.cif
_cod_data_source_block 5Zn
_cod_database_code 4301343

loop_
_symmetry_equiv_pos_as_xyz
'x, y, z'
'-x, -y, -z'

loop_
_atom_site_label
_atom_site_type_symbol
_atom_site_fract_x
_atom_site_fract_y
_atom_site_fract_z
_atom_site_U_iso_or_equiv
_atom_site_adp_type
_atom_site_occupancy
_atom_site_symmetry_multiplicity
_atom_site_calc_flag
_atom_site_refinement_flags
_atom_site_disorder_assembly
_atom_site_disorder_group
C1 C 0.7144(4) 0.0402(3) 0.42491(18) 0.0266(9) Uani 1 1 d U . .
C2 C 0.6318(5) 0.0887(4) 0.46690(19) 0.0299(10) Uani 1 1 d U . .
C3 C 0.5713(5) 0.1718(4) 0.4419(2) 0.0326(11) Uani 1 1 d U . .
H1 H 0.5112 0.2188 0.4588 0.039 Uiso 1 1 calc R . .
C4 C 0.6135(5) 0.1761(3) 0.38615(19) 0.0301(10) Uani 1 1 d U A .
C5 C 0.5720(5) 0.2520(3) 0.3470(2) 0.0357(11) Uani 1 1 d U . .
C6 C 0.5979(6) 0.2523(4) 0.2913(2) 0.0415(13) Uani 1 1 d U A .
C7 C 0.5526(7) 0.3306(4) 0.2528(2) 0.0519(16) Uani 1 1 d U . .
H2 H 0.5008 0.3901 0.2605 0.062 Uiso 1 1 calc R A .
C8 C 0.5976(7) 0.3038(4) 0.2031(2) 0.0501(15) Uani 1 1 d U A .
H3 H 0.5845 0.3415 0.1695 0.060 Uiso 1 1 calc R . .
C9 C 0.6691(6) 0.2072(4) 0.2109(2) 0.0380(12) Uani 1 1 d U . .
C10 C 0.7310(5) 0.1535(3) 0.16916(19) 0.0296(10) Uani 1 1 d U A .
C11 C 0.7950(4) 0.0578(3) 0.17660(18) 0.0245(9) Uani 1 1 d U . .
C12 C 0.8456(4) -0.0020(4) 0.13394(19) 0.0280(10) Uani 1 1 d U A .
H4 H 0.8488 0.0181 0.0962 0.034 Uiso 1 1 calc R . .
C13 C 0.8878(4) -0.0925(4) 0.15751(19) 0.0295(10) Uani 1 1 d U . .
H5 H 0.9254 -0.1479 0.1395 0.035 Uiso 1 1 calc R A .
C14 C 0.8648(4) -0.0887(3) 0.21528(18) 0.0243(9) Uani 1 1 d U A .
C15 C 0.8904(4) -0.1689(3) 0.25376(19) 0.0251(9) Uani 1 1 d U . .
C16 C 0.8706(4) -0.1657(3) 0.31009(19) 0.0254(9) Uani 1 1 d U A .
C17 C 0.8924(4) -0.2494(4) 0.34949(19) 0.0289(10) Uani 1 1 d U . .
H6 H 0.9185 -0.3155 0.3424 0.035 Uiso 1 1 calc R A .
C18 C 0.8687(4) -0.2161(4) 0.39843(19) 0.0284(10) Uani 1 1 d U A .
H7 H 0.8756 -0.2547 0.4322 0.034 Uiso 1 1 calc R . .
C19 C 0.8311(4) -0.1114(4) 0.39045(18) 0.0265(9) Uani 1 1 d U . .
C20 C 0.7912(5) -0.0515(4) 0.43242(18) 0.0280(9) Uani 1 1 d U A .
C21 C 0.4828(13) 0.3435(13) 0.3652(6) 0.024(2) Uani 0.516(7) 1 d PU A 7
C22 C 0.5382(12) 0.4200(12) 0.3716(6) 0.029(2) Uani 0.516(7) 1 d PU A 7
H154 H 0.6228 0.4136 0.3633 0.035 Uiso 0.516(7) 1 calc PR A 7
C23 C 0.4724(12) 0.5048(9) 0.3899(5) 0.0272(19) Uani 0.516(7) 1 d PU A 7
C24 C 0.3481(11) 0.5125(8) 0.4013(4) 0.0265(19) Uani 0.516(7) 1 d PU A 7
H155 H 0.3032 0.5713 0.4141 0.032 Uiso 0.516(7) 1 calc PR A 7
C25 C 0.2868(11) 0.4410(9) 0.3953(5) 0.0294(19) Uani 0.516(7) 1 d PU A 7
C26 C 0.3594(12) 0.3559(11) 0.3764(5) 0.027(2) Uani 0.516(7) 1 d PU A 7
H156 H 0.3213 0.3042 0.3711 0.032 Uiso 0.516(7) 1 calc PR A 7
C27 C 0.5338(12) 0.5914(9) 0.3953(5) 0.034(2) Uani 0.516(7) 1 d PU A 7
C28 C 0.4831(16) 0.6814(9) 0.3578(6) 0.056(3) Uani 0.516(7) 1 d PU A 7
H157 H 0.5005 0.6665 0.3202 0.085 Uiso 0.516(7) 1 calc PR A 7
H158 H 0.5203 0.7366 0.3622 0.085 Uiso 0.516(7) 1 calc PR A 7
H159 H 0.3960 0.6984 0.3673 0.085 Uiso 0.516(7) 1 calc PR A 7
C29 C 0.5024(16) 0.6206(16) 0.4532(9) 0.043(3) Uani 0.516(7) 1 d PU A 7
H160 H 0.4150 0.6354 0.4619 0.064 Uiso 0.516(7) 1 calc PR A 7
H161 H 0.5362 0.6785 0.4559 0.064 Uiso 0.516(7) 1 calc PR A 7
H162 H 0.5361 0.5665 0.4787 0.064 Uiso 0.516(7) 1 calc PR A 7
C30 C 0.6715(15) 0.5666(11) 0.3822(6) 0.058(3) Uani 0.516(7) 1 d PU A 7
H163 H 0.7019 0.5030 0.4013 0.087 Uiso 0.516(7) 1 calc PR A 7
H164 H 0.7078 0.6171 0.3937 0.087 Uiso 0.516(7) 1 calc PR A 7
H165 H 0.6923 0.5641 0.3431 0.087 Uiso 0.516(7) 1 calc PR A 7
C31 C 0.1490(10) 0.4483(7) 0.4088(4) 0.040(2) Uani 0.516(7) 1 d PDU A 7
C32 C 0.0971(12) 0.5486(7) 0.4311(5) 0.054(3) Uani 0.516(7) 1 d PDU A 7
H166 H 0.1198 0.6015 0.4045 0.081 Uiso 0.516(7) 1 calc PR A 7
H167 H 0.1295 0.5503 0.4649 0.081 Uiso 0.516(7) 1 calc PR A 7
H168 H 0.0094 0.5569 0.4377 0.081 Uiso 0.516(7) 1 calc PR A 7
C33 C 0.1004(12) 0.4395(12) 0.3563(4) 0.072(4) Uani 0.516(7) 1 d PDU A 7
H169 H 0.1458 0.3812 0.3404 0.108 Uiso 0.516(7) 1 calc PR A 7
H170 H 0.1088 0.4977 0.3308 0.108 Uiso 0.516(7) 1 calc PR A 7
H171 H 0.0155 0.4342 0.3640 0.108 Uiso 0.516(7) 1 calc PR A 7
C34 C 0.1339(14) 0.3620(8) 0.4536(5) 0.063(4) Uani 0.516(7) 1 d PDU A 7
H172 H 0.0485 0.3587 0.4625 0.095 Uiso 0.516(7) 1 calc PR A 7
H173 H 0.1664 0.3725 0.4860 0.095 Uiso 0.516(7) 1 calc PR A 7
H174 H 0.1772 0.3004 0.4405 0.095 Uiso 0.516(7) 1 calc PR A 7
C21T C 0.5174(13) 0.3459(15) 0.3708(7) 0.027(2) Uani 0.484(7) 1 d PU A 8
C22T C 0.5790(12) 0.4155(12) 0.3780(6) 0.025(2) Uani 0.484(7) 1 d PU A 8
H175 H 0.6637 0.4048 0.3690 0.030 Uiso 0.484(7) 1 calc PR A 8
C23T C 0.5200(12) 0.5039(9) 0.3986(5) 0.0255(19) Uani 0.484(7) 1 d PU A 8
C24T C 0.3967(12) 0.5141(9) 0.4120(5) 0.027(2) Uani 0.484(7) 1 d PU A 8
H176 H 0.3541 0.5725 0.4259 0.032 Uiso 0.484(7) 1 calc PR A 8
C25T C 0.3317(11) 0.4407(10) 0.4058(5) 0.028(2) Uani 0.484(7) 1 d PU A 8
C26T C 0.3950(13) 0.3559(13) 0.3857(6) 0.028(2) Uani 0.484(7) 1 d PU A 8
H177 H 0.3544 0.3046 0.3821 0.034 Uiso 0.484(7) 1 calc PR A 8
C27T C 0.5895(14) 0.5826(9) 0.4065(5) 0.036(2) Uani 0.484(7) 1 d PU A 8
C28T C 0.5830(14) 0.6589(9) 0.3560(5) 0.045(3) Uani 0.484(7) 1 d PU A 8
H178 H 0.6222 0.7126 0.3611 0.067 Uiso 0.484(7) 1 calc PR A 8
H179 H 0.4988 0.6846 0.3509 0.067 Uiso 0.484(7) 1 calc PR A 8
H180 H 0.6238 0.6277 0.3241 0.067 Uiso 0.484(7) 1 calc PR A 8
C29T C 0.5419(19) 0.6307(17) 0.4573(10) 0.049(4) Uani 0.484(7) 1 d PU A 8
H181 H 0.5366 0.5804 0.4881 0.073 Uiso 0.484(7) 1 calc PR A 8
H182 H 0.4620 0.6699 0.4534 0.073 Uiso 0.484(7) 1 calc PR A 8
H183 H 0.5961 0.6732 0.4634 0.073 Uiso 0.484(7) 1 calc PR A 8
C30T C 0.7229(14) 0.5390(10) 0.4123(7) 0.056(3) Uani 0.484(7) 1 d PU A 8
H184 H 0.7281 0.4903 0.4440 0.084 Uiso 0.484(7) 1 calc PR A 8
H185 H 0.7651 0.5914 0.4167 0.084 Uiso 0.484(7) 1 calc PR A 8
H186 H 0.7599 0.5079 0.3799 0.084 Uiso 0.484(7) 1 calc PR A 8
C31T C 0.1979(12) 0.4552(10) 0.4251(6) 0.041(2) Uani 0.484(7) 1 d PU A 8
C32T C 0.1286(14) 0.5518(12) 0.4023(6) 0.056(3) Uani 0.484(7) 1 d PU A 8
H187 H 0.1296 0.5522 0.3632 0.084 Uiso 0.484(7) 1 calc PR A 8
H188 H 0.1658 0.6053 0.4094 0.084 Uiso 0.484(7) 1 calc PR A 8
H189 H 0.0454 0.5605 0.4194 0.084 Uiso 0.484(7) 1 calc PR A 8
C33T C 0.1860(12) 0.4574(12) 0.4894(6) 0.056(4) Uani 0.484(7) 1 d PU A 8
H190 H 0.1010 0.4666 0.5040 0.085 Uiso 0.484(7) 1 calc PR A 8
H191 H 0.2211 0.5114 0.4973 0.085 Uiso 0.484(7) 1 calc PR A 8
H192 H 0.2285 0.3954 0.5060 0.085 Uiso 0.484(7) 1 calc PR A 8
C34T C 0.1393(13) 0.3750(12) 0.4177(7) 0.059(4) Uani 0.484(7) 1 d PU A 8
H193 H 0.1287 0.3775 0.3795 0.088 Uiso 0.484(7) 1 calc PR A 8
H194 H 0.0608 0.3813 0.4395 0.088 Uiso 0.484(7) 1 calc PR A 8
H195 H 0.1892 0.3124 0.4292 0.088 Uiso 0.484(7) 1 calc PR A 8
C35 C 0.7225(5) 0.1998(3) 0.11251(19) 0.0282(9) Uani 1 1 d U . .
C36 C 0.8208(4) 0.2317(3) 0.08118(18) 0.0262(9) Uani 1 1 d U A .
H29 H 0.8954 0.2203 0.0955 0.031 Uiso 1 1 calc R . .
C37 C 0.8120(4) 0.2801(3) 0.02920(18) 0.0258(9) Uani 1 1 d U . .
C38 C 0.7007(5) 0.2949(4) 0.00961(19) 0.0295(10) Uani 1 1 d U A .
H30 H 0.6928 0.3280 -0.0256 0.035 Uiso 1 1 calc R . .
C39 C 0.6004(5) 0.2630(4) 0.0395(2) 0.0323(10) Uani 1 1 d U . .
C40 C 0.6128(5) 0.2159(4) 0.0909(2) 0.0320(10) Uani 1 1 d U A .
H31 H 0.5457 0.1939 0.1120 0.038 Uiso 1 1 calc R . .
C41 C 0.9169(5) 0.3198(4) -0.00520(19) 0.0291(10) Uani 1 1 d U A .
C42 C 1.0302(5) 0.3009(5) 0.0236(2) 0.0411(13) Uani 1 1 d U . .
H32 H 1.0133 0.3340 0.0565 0.062 Uiso 1 1 calc R A .
H33 H 1.0948 0.3263 -0.0005 0.062 Uiso 1 1 calc R . .
H34 H 1.0549 0.2304 0.0331 0.062 Uiso 1 1 calc R . .
C43 C 0.8798(5) 0.4315(4) -0.0186(2) 0.0388(12) Uani 1 1 d U . .
H35 H 0.8095 0.4453 -0.0385 0.058 Uiso 1 1 calc R A .
H36 H 0.9463 0.4574 -0.0408 0.058 Uiso 1 1 calc R . .
H37 H 0.8599 0.4625 0.0150 0.058 Uiso 1 1 calc R . .
C44 C 0.9476(5) 0.2724(5) -0.0578(2) 0.0411(13) Uani 1 1 d U . .
H38 H 0.9729 0.2016 -0.0498 0.062 Uiso 1 1 calc R A .
H39 H 1.0129 0.2997 -0.0803 0.062 Uiso 1 1 calc R . .
H40 H 0.8768 0.2854 -0.0774 0.062 Uiso 1 1 calc R . .
C45 C 0.4777(5) 0.2814(5) 0.0171(3) 0.0440(13) Uani 1 1 d U A .
C46 C 0.4883(11) 0.2250(10) -0.0273(5) 0.044(3) Uani 0.505(9) 1 d PU A 5
H136 H 0.4086 0.2275 -0.0380 0.067 Uiso 0.505(9) 1 calc PR A 5
H137 H 0.5241 0.1570 -0.0165 0.067 Uiso 0.505(9) 1 calc PR A 5
H138 H 0.5395 0.2520 -0.0578 0.067 Uiso 0.505(9) 1 calc PR A 5
C47 C 0.4428(12) 0.3902(10) 0.0035(6) 0.057(3) Uani 0.505(9) 1 d PU A 5
H139 H 0.5002 0.4126 -0.0259 0.086 Uiso 0.505(9) 1 calc PR A 5
H140 H 0.4434 0.4232 0.0354 0.086 Uiso 0.505(9) 1 calc PR A 5
H141 H 0.3621 0.4054 -0.0079 0.086 Uiso 0.505(9) 1 calc PR A 5
C48 C 0.3818(11) 0.2492(13) 0.0632(6) 0.058(3) Uani 0.505(9) 1 d PU A 5
H142 H 0.3700 0.2922 0.0920 0.088 Uiso 0.505(9) 1 calc PR A 5
H143 H 0.4096 0.1816 0.0780 0.088 Uiso 0.505(9) 1 calc PR A 5
H144 H 0.3057 0.2538 0.0486 0.088 Uiso 0.505(9) 1 calc PR A 5
C46T C 0.4352(14) 0.1846(12) 0.0124(7) 0.059(3) Uani 0.495(9) 1 d PU A 6
H145 H 0.3620 0.1994 -0.0055 0.089 Uiso 0.495(9) 1 calc PR A 6
H146 H 0.4187 0.1508 0.0486 0.089 Uiso 0.495(9) 1 calc PR A 6
H147 H 0.4981 0.1426 -0.0089 0.089 Uiso 0.495(9) 1 calc PR A 6
C47T C 0.4822(13) 0.3343(11) -0.0452(6) 0.057(3) Uani 0.495(9) 1 d PU A 6
H148 H 0.4018 0.3464 -0.0567 0.086 Uiso 0.495(9) 1 calc PR A 6
H149 H 0.5376 0.2917 -0.0690 0.086 Uiso 0.495(9) 1 calc PR A 6
H150 H 0.5097 0.3966 -0.0469 0.086 Uiso 0.495(9) 1 calc PR A 6
C48T C 0.3833(12) 0.3454(13) 0.0482(7) 0.062(4) Uani 0.495(9) 1 d PU A 6
H151 H 0.4047 0.4102 0.0460 0.093 Uiso 0.495(9) 1 calc PR A 6
H152 H 0.3750 0.3173 0.0861 0.093 Uiso 0.495(9) 1 calc PR A 6
H153 H 0.3071 0.3513 0.0334 0.093 Uiso 0.495(9) 1 calc PR A 6
C49 C 0.9548(7) -0.2599(4) 0.2338(4) 0.0253(19) Uani 0.483(5) 1 d PGU A 3
C50 C 1.0792(6) -0.2848(5) 0.2262(3) 0.0255(19) Uani 0.483(5) 1 d PGU A 3
H94 H 1.1269 -0.2413 0.2340 0.031 Uiso 0.483(5) 1 calc PR A 3
C51 C 1.1337(5) -0.3734(5) 0.2071(3) 0.0256(17) Uani 0.483(5) 1 d PGU A 3
C52 C 1.0639(7) -0.4371(4) 0.1958(3) 0.028(2) Uani 0.483(5) 1 d PGU A 3
H95 H 1.1011 -0.4976 0.1827 0.034 Uiso 0.483(5) 1 calc PR A 3
C53 C 0.9395(7) -0.4121(5) 0.2034(3) 0.0325(19) Uani 0.483(5) 1 d PGU A 3
C54 C 0.8849(5) -0.3235(6) 0.2225(4) 0.031(2) Uani 0.483(5) 1 d PGU A 3
H96 H 0.7999 -0.3065 0.2277 0.037 Uiso 0.483(5) 1 calc PR A 3
C55 C 1.2777(9) -0.3995(6) 0.1989(4) 0.036(2) Uani 0.483(5) 1 d PDU A 3
C56 C 1.3166(18) -0.4152(12) 0.2572(4) 0.055(4) Uani 0.483(5) 1 d PDU A 3
H97 H 1.4041 -0.4230 0.2548 0.083 Uiso 0.483(5) 1 calc PR A 3
H98 H 1.2909 -0.4741 0.2768 0.083 Uiso 0.483(5) 1 calc PR A 3
H99 H 1.2791 -0.3584 0.2763 0.083 Uiso 0.483(5) 1 calc PR A 3
C57 C 1.3216(11) -0.3113(7) 0.1643(5) 0.052(3) Uani 0.483(5) 1 d PDU A 3
H100 H 1.2999 -0.2540 0.1845 0.079 Uiso 0.483(5) 1 calc PR A 3
H101 H 1.2838 -0.2974 0.1307 0.079 Uiso 0.483(5) 1 calc PR A 3
H102 H 1.4090 -0.3265 0.1556 0.079 Uiso 0.483(5) 1 calc PR A 3
C58 C 1.3176(13) -0.4948(8) 0.1704(5) 0.056(3) Uani 0.483(5) 1 d PDU A 3
H103 H 1.2967 -0.4819 0.1333 0.084 Uiso 0.483(5) 1 calc PR A 3
H104 H 1.2767 -0.5462 0.1902 0.084 Uiso 0.483(5) 1 calc PR A 3
H105 H 1.4046 -0.5162 0.1697 0.084 Uiso 0.483(5) 1 calc PR A 3
C59 C 0.8621(10) -0.4911(8) 0.1949(4) 0.045(2) Uani 0.483(5) 1 d PDU A 3
C60 C 0.9368(13) -0.5663(11) 0.1575(6) 0.067(4) Uani 0.483(5) 1 d PDU A 3
H106 H 0.8847 -0.6075 0.1479 0.101 Uiso 0.483(5) 1 calc PR A 3
H107 H 1.0013 -0.6073 0.1763 0.101 Uiso 0.483(5) 1 calc PR A 3
H108 H 0.9715 -0.5314 0.1245 0.101 Uiso 0.483(5) 1 calc PR A 3
C61 C 0.7544(16) -0.4270(14) 0.1707(8) 0.081(4) Uani 0.483(5) 1 d PDU A 3
H109 H 0.7723 -0.4177 0.1312 0.122 Uiso 0.483(5) 1 calc PR A 3
H110 H 0.7376 -0.3633 0.1849 0.122 Uiso 0.483(5) 1 calc PR A 3
H111 H 0.6843 -0.4588 0.1803 0.122 Uiso 0.483(5) 1 calc PR A 3
C62 C 0.8325(17) -0.5410(13) 0.2528(5) 0.092(5) Uani 0.483(5) 1 d PDU A 3
H112 H 0.8321 -0.4954 0.2792 0.139 Uiso 0.483(5) 1 calc PR A 3
H113 H 0.8934 -0.5996 0.2596 0.139 Uiso 0.483(5) 1 calc PR A 3
H114 H 0.7534 -0.5596 0.2561 0.139 Uiso 0.483(5) 1 calc PR A 3
C49T C 0.9286(6) -0.2724(4) 0.2338(3) 0.0233(18) Uani 0.517(5) 1 d PGU A 4
C50T C 1.0472(6) -0.3202(5) 0.2333(3) 0.0273(18) Uani 0.517(5) 1 d PGU A 4
H115 H 1.1036 -0.2919 0.2474 0.033 Uiso 0.517(5) 1 calc PR A 4
C51T C 1.0834(5) -0.4094(5) 0.2121(3) 0.029(2) Uani 0.517(5) 1 d PGU A 4
C52T C 1.0009(7) -0.4508(4) 0.1914(3) 0.0313(19) Uani 0.517(5) 1 d PGU A 4
H116 H 1.0256 -0.5118 0.1770 0.038 Uiso 0.517(5) 1 calc PR A 4
C53T C 0.8823(6) -0.4030(5) 0.1920(3) 0.0287(17) Uani 0.517(5) 1 d PGU A 4
C54T C 0.8461(5) -0.3138(5) 0.2131(3) 0.0253(19) Uani 0.517(5) 1 d PGU A 4
H117 H 0.7650 -0.2811 0.2135 0.030 Uiso 0.517(5) 1 calc PR A 4
C55T C 1.2201(9) -0.4654(7) 0.2104(4) 0.040(2) Uani 0.517(5) 1 d PDU A 4
C56T C 1.2151(13) -0.5695(8) 0.2413(6) 0.068(4) Uani 0.517(5) 1 d PDU A 4
H118 H 1.1589 -0.5998 0.2260 0.103 Uiso 0.517(5) 1 calc PR A 4
H119 H 1.1880 -0.5635 0.2797 0.103 Uiso 0.517(5) 1 calc PR A 4
H120 H 1.2951 -0.6104 0.2375 0.103 Uiso 0.517(5) 1 calc PR A 4
C57T C 1.2969(14) -0.4105(10) 0.2385(6) 0.052(4) Uani 0.517(5) 1 d PDU A 4
H121 H 1.3802 -0.4454 0.2361 0.078 Uiso 0.517(5) 1 calc PR A 4
H122 H 1.2644 -0.4077 0.2766 0.078 Uiso 0.517(5) 1 calc PR A 4
H123 H 1.2942 -0.3439 0.2205 0.078 Uiso 0.517(5) 1 calc PR A 4
C58T C 1.2681(14) -0.4721(12) 0.1500(4) 0.075(4) Uani 0.517(5) 1 d PDU A 4
H124 H 1.2415 -0.4095 0.1290 0.113 Uiso 0.517(5) 1 calc PR A 4
H125 H 1.2372 -0.5238 0.1368 0.113 Uiso 0.517(5) 1 calc PR A 4
H126 H 1.3560 -0.4873 0.1460 0.113 Uiso 0.517(5) 1 calc PR A 4
C59T C 0.7852(11) -0.4491(7) 0.1674(4) 0.040(2) Uani 0.517(5) 1 d PDU A 4
C60T C 0.8459(11) -0.5459(7) 0.1465(4) 0.049(3) Uani 0.517(5) 1 d PDU A 4
H127 H 0.8809 -0.5905 0.1759 0.074 Uiso 0.517(5) 1 calc PR A 4
H128 H 0.9094 -0.5345 0.1172 0.074 Uiso 0.517(5) 1 calc PR A 4
H129 H 0.7864 -0.5751 0.1328 0.074 Uiso 0.517(5) 1 calc PR A 4
C61T C 0.7323(11) -0.3714(7) 0.1228(4) 0.049(3) Uani 0.517(5) 1 d PDU A 4
H130 H 0.7963 -0.3594 0.0939 0.074 Uiso 0.517(5) 1 calc PR A 4
H131 H 0.6971 -0.3103 0.1385 0.074 Uiso 0.517(5) 1 calc PR A 4
H132 H 0.6701 -0.3953 0.1080 0.074 Uiso 0.517(5) 1 calc PR A 4
C62T C 0.6890(10) -0.4614(8) 0.2167(4) 0.047(3) Uani 0.517(5) 1 d PDU A 4
H133 H 0.6297 -0.4960 0.2071 0.071 Uiso 0.517(5) 1 calc PR A 4
H134 H 0.6489 -0.3968 0.2268 0.071 Uiso 0.517(5) 1 calc PR A 4
H135 H 0.7278 -0.4991 0.2472 0.071 Uiso 0.517(5) 1 calc PR A 4
C63 C 0.6077(5) 0.0520(4) 0.52351(19) 0.0287(9) Uani 1 1 d U . .
C64 C 0.5059(5) 0.0958(4) 0.5554(2) 0.0319(10) Uani 1 1 d U . .
H71 H 0.4537 0.1509 0.5403 0.038 Uiso 1 1 calc R . .
C65 C 0.4808(5) 0.0594(4) 0.6089(2) 0.0329(10) Uani 1 1 d U . .
H72 H 0.4127 0.0894 0.6309 0.039 Uiso 1 1 calc R . .
C66 C 0.5580(5) -0.0221(4) 0.6297(2) 0.0368(11) Uani 1 1 d U . .
H73 H 0.5426 -0.0493 0.6661 0.044 Uiso 1 1 calc R . .
C67 C 0.6563(5) -0.0628(4) 0.5971(2) 0.0360(11) Uani 1 1 d U . .
H74 H 0.7081 -0.1189 0.6116 0.043 Uiso 1 1 calc R . .
C68 C 1.0298(6) -0.1565(5) 0.5714(2) 0.0428(13) Uani 1 1 d U A .
H93 H 1.0747 -0.1747 0.6014 0.051 Uiso 1 1 calc R . .
C69 C 1.0176(5) -0.1436(5) 0.4768(2) 0.0412(13) Uani 1 1 d U A .
H76 H 1.0174 -0.1975 0.4551 0.049 Uiso 1 1 calc R . .
H77 H 1.0570 -0.0934 0.4537 0.049 Uiso 1 1 calc R . .
C70 C 1.1977(6) -0.2444(5) 0.5166(3) 0.0509(15) Uani 1 1 d U A .
H78 H 1.2319 -0.2599 0.5510 0.076 Uiso 1 1 calc R . .
H79 H 1.2515 -0.2113 0.4899 0.076 Uiso 1 1 calc R . .
H80 H 1.1880 -0.3050 0.5036 0.076 Uiso 1 1 calc R . .
Pt1 Pt 0.847219(18) -0.084630(15) 0.505120(7) 0.03236(8) Uani 1 1 d . . .
Zn1 Zn 0.77697(5) 0.05741(4) 0.30021(2) 0.02447(12) Uani 1 1 d . . .
N1 N 0.6976(4) 0.0945(3) 0.37588(15) 0.0257(8) Uani 1 1 d U A .
N2 N 0.6694(4) 0.1772(3) 0.26523(16) 0.0351(10) Uani 1 1 d U A .
N3 N 0.8098(3) 0.0035(3) 0.22592(15) 0.0231(7) Uani 1 1 d U A .
N4 N 0.8299(4) -0.0825(3) 0.33620(16) 0.0260(8) Uani 1 1 d U A .
N5 N 0.6828(4) -0.0263(3) 0.54505(16) 0.0297(8) Uani 1 1 d U A .
N6 N 1.0815(4) -0.1807(4) 0.5243(2) 0.0408(10) Uani 1 1 d U . .
C1S C 0.549(2) -0.0502(17) 0.1954(15) 0.053(4) Uani 0.519(4) 1 d PU B 1
H196 H 0.6339 -0.0394 0.1878 0.064 Uiso 0.519(4) 1 calc PR B 1
Cl1 Cl 0.4568(6) 0.0621(4) 0.21118(19) 0.0578(11) Uani 0.519(4) 1 d PU B 1
Cl2 Cl 0.5404(9) -0.1396(6) 0.2528(3) 0.0604(14) Uani 0.519(4) 1 d PU B 1
Cl3 Cl 0.5127(6) -0.0865(6) 0.1388(3) 0.0910(18) Uani 0.519(4) 1 d PU B 1
C2S C 0.2028(10) -0.0323(17) 0.0274(5) 0.145(7) Uani 0.519(4) 1 d PDU B 1
H197 H 0.2294 -0.0984 0.0145 0.174 Uiso 0.519(4) 1 calc PR B 1
Cl4 Cl 0.2993(5) 0.0366(4) -0.0095(2) 0.0905(15) Uani 0.519(4) 1 d PDU B 1
Cl5 Cl 0.0588(3) 0.0021(3) 0.01294(14) 0.0610(10) Uani 0.519(4) 1 d PD . 1
Cl6 Cl 0.2093(5) -0.0531(6) 0.0950(2) 0.1035(19) Uani 0.519(4) 1 d PDU B 1
C2T C 0.264(2) -0.0330(9) 0.0812(5) 0.142(7) Uani 0.481(4) 1 d PDU B 2
H198 H 0.3505 -0.0294 0.0794 0.170 Uiso 0.481(4) 1 calc PR B 2
Cl4T Cl 0.1805(13) 0.0692(8) 0.1062(4) 0.197(6) Uani 0.481(4) 1 d PD B 2
Cl5T Cl 0.2372(9) -0.1355(7) 0.1221(4) 0.142(3) Uani 0.481(4) 1 d PDU B 2
Cl6T Cl 0.2318(8) -0.0384(7) 0.0177(3) 0.126(3) Uani 0.481(4) 1 d PDU B 2
O2 O 0.9311(5) 0.1233(4) 0.29680(19) 0.0642(14) Uani 1 1 d U A .
C1I C 0.9410(11) 0.2176(9) 0.2593(4) 0.100(3) Uani 1 1 d U . .
H199 H 0.8636 0.2393 0.2433 0.120 Uiso 1 1 calc R A .
C2I C 0.9547(15) 0.2993(11) 0.2937(6) 0.140(5) Uani 1 1 d U A .
H81 H 0.8950 0.3005 0.3257 0.211 Uiso 1 1 calc R . .
H82 H 0.9423 0.3630 0.2718 0.211 Uiso 1 1 calc R . .
H83 H 1.0355 0.2856 0.3050 0.211 Uiso 1 1 calc R . .
C3I C 1.0419(12) 0.1884(12) 0.2118(4) 0.125(4) Uani 1 1 d U A .
H84 H 1.0340 0.2393 0.1811 0.188 Uiso 1 1 calc R . .
H85 H 1.0335 0.1261 0.2006 0.188 Uiso 1 1 calc R . .
H86 H 1.1209 0.1819 0.2242 0.188 Uiso 1 1 calc R . .
O1 O 0.9241(4) -0.1104(3) 0.57948(15) 0.0441(9) Uani 1 1 d U A .
Cl1T Cl 0.4565(9) 0.0240(6) 0.1988(4) 0.109(3) Uani 0.481(4) 1 d PU B 2
Cl3T Cl 0.5665(9) -0.1157(12) 0.1299(4) 0.160(4) Uani 0.481(4) 1 d PU B 2
Cl2T Cl 0.5407(13) -0.1635(10) 0.2421(5) 0.127(4) Uani 0.481(4) 1 d PU B 2
C1T C 0.567(4) -0.076(2) 0.1928(19) 0.067(5) Uani 0.481(4) 1 d PU B 2
H201 H 0.6464 -0.0583 0.1949 0.081 Uiso 0.481(4) 1 calc PR B 2
O3 O 0.2626(15) -0.1645(14) 0.3591(8) 0.122(5) Uani 0.519(4) 1 d PU B 1
H202 H 0.2901 -0.2186 0.3471 0.183 Uiso 0.519(4) 1 calc PR B 1
C71 C 0.160(2) -0.112(2) 0.3296(11) 0.054(3) Uani 0.519(4) 1 d PU B 1
H216 H 0.0876 -0.1415 0.3439 0.065 Uiso 0.519(4) 1 calc PR B 1
C72 C 0.1355(10) -0.0105(8) 0.3374(5) 0.034(2) Uani 0.519(4) 1 d PU B 1
H203 H 0.1524 -0.0028 0.3736 0.052 Uiso 0.519(4) 1 calc PR B 1
H204 H 0.0509 0.0163 0.3337 0.052 Uiso 0.519(4) 1 calc PR B 1
H205 H 0.1863 0.0247 0.3102 0.052 Uiso 0.519(4) 1 calc PR B 1
C73 C 0.1813(14) -0.1125(13) 0.2675(7) 0.069(4) Uani 0.519(4) 1 d PU B 1
H206 H 0.2324 -0.0650 0.2519 0.104 Uiso 0.519(4) 1 calc PR B 1
H207 H 0.1040 -0.0946 0.2528 0.104 Uiso 0.519(4) 1 calc PR B 1
H208 H 0.2206 -0.1779 0.2584 0.104 Uiso 0.519(4) 1 calc PR B 1
O4 O 0.1341(7) 0.0501(8) 0.3165(4) 0.043(2) Uani 0.481(4) 1 d PU B 2
H209 H 0.1117 0.0413 0.3497 0.064 Uiso 0.481(4) 1 calc PR B 2
C74 C 0.2078(11) -0.0364(10) 0.2995(5) 0.044(2) Uani 0.481(4) 1 d PU B 2
H217 H 0.2935 -0.0299 0.2988 0.053 Uiso 0.481(4) 1 calc PR B 2
C75 C 0.1841(12) -0.0411(11) 0.2409(6) 0.047(3) Uani 0.481(4) 1 d PU B 2
H210 H 0.0992 -0.0434 0.2404 0.071 Uiso 0.481(4) 1 calc PR B 2
H211 H 0.2340 -0.0998 0.2271 0.071 Uiso 0.481(4) 1 calc PR B 2
H212 H 0.2040 0.0171 0.2180 0.071 Uiso 0.481(4) 1 calc PR B 2
C76 C 0.186(2) -0.119(3) 0.3380(14) 0.071(5) Uani 0.481(4) 1 d PU B 2
H218 H 0.2085 -0.1102 0.3731 0.107 Uiso 0.481(4) 1 calc PR B 2
H219 H 0.2336 -0.1790 0.3253 0.107 Uiso 0.481(4) 1 calc PR B 2
H220 H 0.1004 -0.1225 0.3420 0.107 Uiso 0.481(4) 1 calc PR B 2

loop_
_atom_site_aniso_label
_atom_site_aniso_U_11
_atom_site_aniso_U_22
_atom_site_aniso_U_33
_atom_site_aniso_U_23
_atom_site_aniso_U_13
_atom_site_aniso_U_12
C1 0.037(2) 0.026(2) 0.0176(19) -0.0062(17) 0.0041(17) -0.0097(18)
C2 0.041(2) 0.028(2) 0.021(2) -0.0103(19) 0.0021(19) -0.0069(19)
C3 0.047(3) 0.023(2) 0.024(2) -0.0067(19) 0.010(2) -0.004(2)
C4 0.050(3) 0.0164(19) 0.021(2) -0.0051(17) 0.0075(19) -0.0061(19)
C5 0.057(3) 0.019(2) 0.025(2) -0.0068(18) 0.012(2) -0.002(2)
C6 0.069(3) 0.019(2) 0.025(2) -0.0007(19) 0.013(2) 0.006(2)
C7 0.089(4) 0.018(2) 0.031(3) 0.002(2) 0.013(3) 0.014(3)
C8 0.085(4) 0.022(2) 0.028(3) -0.003(2) 0.013(3) 0.012(3)
C9 0.060(3) 0.020(2) 0.026(2) 0.0007(19) 0.008(2) 0.001(2)
C10 0.042(2) 0.024(2) 0.019(2) -0.0005(18) 0.0067(18) -0.0033(19)
C11 0.027(2) 0.025(2) 0.0193(19) -0.0038(17) 0.0033(16) -0.0034(17)
C12 0.032(2) 0.030(2) 0.018(2) -0.0037(18) -0.0006(17) 0.0008(19)
C13 0.035(2) 0.030(2) 0.019(2) -0.0074(19) -0.0004(18) 0.0041(19)
C14 0.026(2) 0.027(2) 0.0182(19) -0.0060(17) 0.0000(16) 0.0012(17)
C15 0.026(2) 0.022(2) 0.023(2) -0.0081(17) -0.0004(16) 0.0060(17)
C16 0.025(2) 0.024(2) 0.025(2) -0.0041(18) -0.0017(17) 0.0016(17)
C17 0.032(2) 0.027(2) 0.025(2) -0.0035(19) -0.0027(18) 0.0023(18)
C18 0.034(2) 0.029(2) 0.020(2) -0.0039(19) -0.0019(18) -0.0021(19)
C19 0.029(2) 0.031(2) 0.021(2) -0.0098(18) -0.0016(17) -0.0036(18)
C20 0.036(2) 0.030(2) 0.0167(19) -0.0041(18) 0.0027(18) -0.0071(19)
C21 0.041(5) 0.014(3) 0.015(4) -0.002(3) 0.001(4) -0.001(4)
C22 0.037(5) 0.025(3) 0.023(4) -0.001(3) 0.000(4) 0.000(5)
C23 0.040(5) 0.019(3) 0.021(4) -0.003(3) 0.001(4) -0.004(4)
C24 0.034(5) 0.022(3) 0.021(4) -0.006(3) -0.001(3) 0.001(4)
C25 0.033(4) 0.030(3) 0.020(4) -0.004(3) 0.005(3) 0.002(4)
C26 0.036(5) 0.022(3) 0.016(4) 0.001(3) 0.000(4) 0.007(4)
C27 0.050(5) 0.027(4) 0.026(4) -0.011(3) 0.005(4) -0.009(4)
C28 0.100(9) 0.028(5) 0.046(6) 0.001(5) -0.011(7) -0.025(6)
C29 0.051(8) 0.045(7) 0.038(6) -0.010(5) -0.004(6) -0.020(7)
C30 0.074(7) 0.049(6) 0.057(7) -0.017(6) 0.010(6) -0.030(6)
C31 0.034(5) 0.042(4) 0.041(5) -0.012(4) 0.007(4) -0.002(4)
C32 0.047(6) 0.048(6) 0.056(7) -0.018(6) 0.010(6) 0.015(5)
C33 0.041(7) 0.118(12) 0.061(8) -0.047(8) 0.005(6) -0.003(7)
C34 0.060(7) 0.047(6) 0.071(8) -0.004(7) 0.027(7) -0.005(6)
C21T 0.036(5) 0.019(3) 0.020(4) -0.004(3) 0.005(4) 0.003(5)
C22T 0.032(5) 0.021(4) 0.018(4) -0.003(3) 0.001(4) 0.002(5)
C23T 0.035(5) 0.018(3) 0.021(4) -0.003(3) 0.002(4) -0.002(4)
C24T 0.035(5) 0.018(3) 0.023(4) -0.002(3) 0.004(4) 0.004(4)
C25T 0.030(4) 0.025(3) 0.020(4) 0.002(3) 0.003(3) 0.004(4)
C26T 0.035(5) 0.025(3) 0.021(4) -0.001(4) 0.001(4) 0.000(4)
C27T 0.047(5) 0.027(4) 0.034(5) -0.007(4) 0.002(4) -0.011(4)
C28T 0.073(7) 0.032(5) 0.035(5) -0.002(4) 0.000(5) -0.026(5)
C29T 0.066(11) 0.044(7) 0.042(7) -0.029(6) 0.012(9) -0.022(8)
C30T 0.074(8) 0.033(6) 0.071(8) -0.012(6) -0.033(7) -0.012(6)
C31T 0.034(5) 0.038(4) 0.040(5) 0.002(4) 0.010(4) 0.005(4)
C32T 0.049(7) 0.064(7) 0.041(7) -0.005(7) 0.003(6) 0.015(6)
C33T 0.044(7) 0.064(8) 0.048(7) 0.007(7) 0.012(6) 0.000(6)
C34T 0.041(6) 0.057(7) 0.069(8) 0.005(8) -0.007(7) 0.006(6)
C35 0.039(2) 0.023(2) 0.020(2) -0.0054(18) 0.0052(18) -0.0032(18)
C36 0.034(2) 0.023(2) 0.019(2) -0.0008(17) -0.0010(17) -0.0005(18)
C37 0.033(2) 0.0210(19) 0.021(2) -0.0021(17) 0.0005(17) -0.0021(17)
C38 0.037(2) 0.028(2) 0.021(2) -0.0005(19) -0.0015(18) -0.0032(19)
C39 0.032(2) 0.031(2) 0.034(2) -0.007(2) -0.0039(19) -0.0020(19)
C40 0.032(2) 0.030(2) 0.031(2) -0.005(2) 0.0066(19) -0.0053(19)
C41 0.036(2) 0.028(2) 0.022(2) -0.0007(19) -0.0006(19) -0.0060(19)
C42 0.036(3) 0.053(3) 0.036(3) -0.003(3) -0.001(2) -0.014(2)
C43 0.049(3) 0.027(2) 0.039(3) 0.001(2) -0.001(2) -0.011(2)
C44 0.046(3) 0.050(3) 0.026(2) -0.007(2) 0.009(2) -0.012(3)
C45 0.037(3) 0.049(3) 0.046(3) 0.001(3) -0.011(2) -0.006(2)
C46 0.041(5) 0.057(6) 0.041(6) -0.003(5) -0.016(5) -0.016(5)
C47 0.049(6) 0.054(7) 0.064(7) 0.001(6) -0.029(6) 0.012(5)
C48 0.031(5) 0.088(8) 0.056(7) -0.003(7) -0.012(5) -0.009(6)
C46T 0.056(7) 0.065(7) 0.064(7) 0.001(6) -0.027(6) -0.018(6)
C47T 0.055(7) 0.063(7) 0.055(7) 0.006(6) -0.028(6) -0.008(6)
C48T 0.036(6) 0.074(8) 0.073(8) -0.012(7) -0.023(6) 0.010(6)
C49 0.034(4) 0.019(3) 0.020(3) -0.002(3) 0.000(3) 0.001(3)
C50 0.033(4) 0.020(4) 0.020(3) 0.000(3) 0.000(3) -0.001(3)
C51 0.034(4) 0.022(3) 0.017(3) -0.005(3) -0.002(3) 0.006(3)
C52 0.044(5) 0.017(4) 0.021(4) -0.007(3) -0.001(4) 0.003(4)
C53 0.042(4) 0.025(3) 0.029(4) -0.007(3) -0.001(3) -0.004(4)
C54 0.033(4) 0.027(4) 0.028(4) -0.004(3) 0.001(4) 0.002(4)
C55 0.040(4) 0.033(4) 0.029(4) -0.010(4) -0.001(4) 0.012(4)
C56 0.062(8) 0.070(8) 0.020(7) -0.002(6) -0.012(6) 0.023(7)
C57 0.035(6) 0.059(7) 0.047(7) 0.009(6) 0.007(5) 0.013(6)
C58 0.057(7) 0.057(7) 0.043(7) -0.029(6) -0.007(6) 0.029(6)
C59 0.053(4) 0.037(4) 0.047(4) -0.019(4) -0.001(4) -0.009(4)
C60 0.080(9) 0.068(8) 0.065(8) -0.031(7) 0.006(7) -0.033(8)
C61 0.091(9) 0.058(8) 0.101(9) -0.029(7) -0.023(8) -0.007(7)
C62 0.113(12) 0.101(12) 0.080(11) -0.011(10) 0.010(10) -0.074(10)
C49T 0.030(4) 0.021(3) 0.016(3) -0.008(3) 0.000(3) 0.004(3)
C50T 0.035(4) 0.021(4) 0.023(3) -0.003(3) -0.003(3) 0.003(3)
C51T 0.037(4) 0.022(4) 0.023(4) -0.002(3) -0.002(3) 0.008(3)
C52T 0.041(5) 0.022(4) 0.025(4) -0.003(3) 0.003(4) 0.001(4)
C53T 0.039(4) 0.022(3) 0.023(3) -0.008(3) 0.001(3) -0.001(3)
C54T 0.035(4) 0.019(3) 0.019(4) -0.005(3) -0.001(3) 0.001(3)
C55T 0.042(4) 0.037(4) 0.032(4) -0.007(4) -0.001(3) 0.014(4)
C56T 0.064(8) 0.047(7) 0.089(10) -0.005(7) -0.014(8) 0.005(6)
C57T 0.046(7) 0.051(6) 0.049(9) -0.012(7) 0.004(7) 0.009(6)
C58T 0.062(8) 0.096(10) 0.050(8) -0.012(8) 0.002(7) 0.027(8)
C59T 0.049(5) 0.021(4) 0.051(4) -0.019(4) 0.004(4) -0.003(4)
C60T 0.071(7) 0.034(5) 0.043(6) -0.030(5) 0.003(5) -0.002(5)
C61T 0.063(7) 0.041(6) 0.052(6) -0.004(5) -0.022(6) -0.018(5)
C62T 0.057(7) 0.041(6) 0.046(6) -0.019(5) -0.003(5) -0.009(5)
C63 0.040(2) 0.029(2) 0.020(2) -0.0097(18) 0.0023(18) -0.0112(19)
C64 0.043(3) 0.026(2) 0.027(2) -0.0092(19) 0.003(2) -0.007(2)
C65 0.041(3) 0.034(2) 0.026(2) -0.012(2) 0.006(2) -0.013(2)
C66 0.049(3) 0.043(3) 0.021(2) -0.004(2) 0.001(2) -0.018(2)
C67 0.049(3) 0.037(3) 0.020(2) -0.002(2) -0.003(2) -0.006(2)
C68 0.051(3) 0.046(3) 0.033(3) -0.006(2) -0.017(2) -0.004(3)
C69 0.041(3) 0.047(3) 0.037(3) -0.016(3) -0.010(2) -0.001(2)
C70 0.045(3) 0.047(3) 0.060(4) -0.007(3) -0.016(3) 0.000(3)
Pt1 0.03914(12) 0.03676(12) 0.01994(10) -0.00867(8) -0.00196(7) -0.00126(8)
Zn1 0.0349(3) 0.0199(2) 0.0173(2) -0.0055(2) 0.0053(2) -0.0055(2)
N1 0.036(2) 0.0183(17) 0.0212(18) -0.0059(15) 0.0012(15) -0.0024(15)
N2 0.060(3) 0.0200(18) 0.0192(18) -0.0021(16) 0.0073(18) -0.0002(18)
N3 0.0274(18) 0.0212(17) 0.0196(17) -0.0066(15) 0.0044(14) -0.0039(14)
N4 0.0276(19) 0.0285(19) 0.0203(17) -0.0059(16) -0.0003(15) -0.0010(15)
N5 0.039(2) 0.032(2) 0.0193(18) -0.0103(16) 0.0017(16) -0.0072(17)
N6 0.039(2) 0.042(2) 0.043(2) -0.013(2) -0.009(2) -0.004(2)
C1S 0.034(8) 0.072(10) 0.056(6) 0.008(9) -0.009(6) -0.023(7)
Cl1 0.071(2) 0.053(3) 0.0456(19) 0.0042(18) 0.0052(16) -0.017(2)
Cl2 0.069(3) 0.067(3) 0.0355(17) -0.0055(19) 0.0085(17) 0.001(2)
Cl3 0.087(4) 0.145(5) 0.050(2) -0.040(3) -0.006(3) -0.024(4)
C2S 0.142(10) 0.162(10) 0.122(10) 0.004(9) -0.015(9) -0.017(9)
Cl4 0.087(3) 0.084(3) 0.105(4) 0.007(3) -0.005(3) -0.041(2)
Cl5 0.0562(19) 0.072(2) 0.0455(17) -0.0033(16) 0.0042(14) 0.0025(16)
Cl6 0.104(4) 0.150(5) 0.056(2) 0.005(3) -0.015(2) -0.028(4)
C2T 0.140(10) 0.155(9) 0.127(9) -0.004(8) -0.016(8) -0.025(8)
Cl4T 0.296(15) 0.131(7) 0.151(8) -0.035(6) -0.081(9) 0.046(8)
Cl5T 0.169(7) 0.139(6) 0.129(6) -0.003(5) -0.038(5) -0.047(6)
Cl6T 0.129(5) 0.144(6) 0.107(5) -0.031(4) -0.040(4) 0.001(5)
O2 0.080(3) 0.086(3) 0.044(2) -0.025(2) 0.018(2) -0.061(3)
C1I 0.137(6) 0.126(6) 0.064(4) -0.017(5) 0.013(5) -0.099(5)
C2I 0.177(9) 0.131(8) 0.132(8) -0.027(6) -0.009(7) -0.069(7)
C3I 0.129(9) 0.210(12) 0.057(5) -0.002(7) 0.002(6) -0.099(9)
O1 0.054(2) 0.053(2) 0.0250(18) -0.0125(18) -0.0092(17) 0.0001(19)
Cl1T 0.094(4) 0.082(5) 0.147(7) 0.017(5) -0.003(5) -0.031(4)
Cl3T 0.111(7) 0.298(13) 0.102(6) -0.097(7) -0.017(5) -0.061(8)
Cl2T 0.086(5) 0.132(9) 0.128(8) 0.048(6) 0.036(6) -0.008(6)
C1T 0.053(8) 0.095(10) 0.054(6) 0.010(9) -0.002(7) -0.028(8)
O3 0.096(9) 0.112(10) 0.134(11) 0.002(9) 0.002(8) 0.018(8)
C71 0.048(7) 0.061(6) 0.062(7) -0.029(6) -0.008(5) -0.013(6)
C72 0.032(5) 0.035(5) 0.036(5) -0.015(4) -0.011(4) 0.007(4)
C73 0.056(7) 0.072(8) 0.084(8) -0.035(7) -0.003(7) -0.007(6)
O4 0.028(4) 0.071(6) 0.033(4) -0.033(4) -0.003(3) 0.001(4)
C74 0.035(5) 0.058(5) 0.046(5) -0.024(5) 0.002(4) -0.015(4)
C75 0.043(6) 0.054(7) 0.051(7) -0.025(6) -0.003(5) -0.013(6)
C76 0.057(10) 0.075(8) 0.077(10) -0.011(8) -0.007(8) 0.001(8)

loop_
_atom_type_symbol
_atom_type_description
_atom_type_scat_dispersion_real
_atom_type_scat_dispersion_imag
_atom_type_scat_source
C C 0.0033 0.0016 'International Tables Vol C Tables 4.2.6.8 and 6.1.1.4'
H H 0.0000 0.0000 'International Tables Vol C Tables 4.2.6.8 and 6.1.1.4'
N N 0.0061 0.0033 'International Tables Vol C Tables 4.2.6.8 and 6.1.1.4'
O O 0.0106 0.0060 'International Tables Vol C Tables 4.2.6.8 and 6.1.1.4'
Pt Pt -1.7033 8.3905 'International Tables Vol C Tables 4.2.6.8 and 6.1.1.4'
Zn Zn 0.2839 1.4301 'International Tables Vol C Tables 4.2.6.8 and 6.1.1.4'
Cl Cl 0.1484 0.1585 'International Tables Vol C Tables 4.2.6.8 and 6.1.1.4'

loop_
_geom_angle_atom_site_label_1
_geom_angle_atom_site_label_2
_geom_angle_atom_site_label_3
_geom_angle
_geom_angle_site_symmetry_1
_geom_angle_site_symmetry_3
_geom_angle_publ_flag
N1 C1 C20 125.4(4) . . ?
N1 C1 C2 108.5(4) . . ?
C20 C1 C2 125.8(4) . . ?
C3 C2 C63 125.6(5) . . ?
C3 C2 C1 106.5(4) . . ?
C63 C2 C1 127.7(4) . . ?
C2 C3 C4 108.0(4) . . ?
C2 C3 H1 126.0 . . ?
C4 C3 H1 126.0 . . ?
N1 C4 C5 125.3(4) . . ?
N1 C4 C3 110.0(4) . . ?
C5 C4 C3 124.6(5) . . ?
C6 C5 C4 126.3(5) . . ?
C6 C5 C21T 119.8(8) . . ?
C4 C5 C21T 112.6(8) . . ?
C6 C5 C21 114.2(7) . . ?
C4 C5 C21 119.4(7) . . ?
C21T C5 C21 16.7(7) . . ?
N2 C6 C5 125.1(5) . . ?
N2 C6 C7 110.3(5) . . ?
C5 C6 C7 124.6(5) . . ?
C8 C7 C6 107.0(5) . . ?
C8 C7 H2 126.5 . . ?
C6 C7 H2 126.5 . . ?
C7 C8 C9 107.1(5) . . ?
C7 C8 H3 126.5 . . ?
C9 C8 H3 126.5 . . ?
N2 C9 C10 125.4(5) . . ?
N2 C9 C8 109.8(4) . . ?
C10 C9 C8 124.8(5) . . ?
C11 C10 C9 124.7(4) . . ?
C11 C10 C35 117.7(4) . . ?
C9 C10 C35 117.5(4) . . ?
N3 C11 C10 125.3(4) . . ?
N3 C11 C12 109.5(4) . . ?
C10 C11 C12 125.0(4) . . ?
C13 C12 C11 107.2(4) . . ?
C13 C12 H4 126.4 . . ?
C11 C12 H4 126.4 . . ?
C12 C13 C14 107.0(4) . . ?
C12 C13 H5 126.5 . . ?
C14 C13 H5 126.5 . . ?
N3 C14 C15 125.8(4) . . ?
N3 C14 C13 109.6(4) . . ?
C15 C14 C13 124.5(4) . . ?
C14 C15 C16 125.1(4) . . ?
C14 C15 C49 116.9(5) . . ?
C16 C15 C49 117.6(5) . . ?
C14 C15 C49T 118.0(5) . . ?
C16 C15 C49T 116.4(5) . . ?
C49 C15 C49T 13.8(5) . . ?
N4 C16 C15 125.8(4) . . ?
N4 C16 C17 109.4(4) . . ?
C15 C16 C17 124.7(4) . . ?
C18 C17 C16 106.9(4) . . ?
C18 C17 H6 126.5 . . ?
C16 C17 H6 126.5 . . ?
C17 C18 C19 107.9(4) . . ?
C17 C18 H7 126.0 . . ?
C19 C18 H7 126.0 . . ?
N4 C19 C20 126.2(4) . . ?
N4 C19 C18 109.0(4) . . ?
C20 C19 C18 124.5(4) . . ?
C19 C20 C1 122.3(4) . . ?
C19 C20 Pt1 122.7(4) . . ?
C1 C20 Pt1 114.8(3) . . ?
C26 C21 C22 118.1(13) . . ?
C26 C21 C5 128.4(12) . . ?
C22 C21 C5 113.5(11) . . ?
C23 C22 C21 120.9(12) . . ?
C23 C22 H154 119.6 . . ?
C21 C22 H154 119.6 . . ?
C22 C23 C24 118.3(11) . . ?
C22 C23 C27 120.8(12) . . ?
C24 C23 C27 120.8(10) . . ?
C25 C24 C23 124.2(10) . . ?
C25 C24 H155 117.9 . . ?
C23 C24 H155 117.9 . . ?
C24 C25 C26 114.6(11) . . ?
C24 C25 C31 124.5(10) . . ?
C26 C25 C31 120.9(11) . . ?
C21 C26 C25 123.8(13) . . ?
C21 C26 H156 118.1 . . ?
C25 C26 H156 118.1 . . ?
C28 C27 C29 106.1(12) . . ?
C28 C27 C30 109.7(11) . . ?
C29 C27 C30 109.3(12) . . ?
C28 C27 C23 109.7(11) . . ?
C29 C27 C23 109.4(11) . . ?
C30 C27 C23 112.3(9) . . ?
C33 C31 C25 106.7(9) . . ?
C33 C31 C32 112.4(7) . . ?
C25 C31 C32 107.9(9) . . ?
C33 C31 C34 113.9(8) . . ?
C25 C31 C34 104.6(9) . . ?
C32 C31 C34 110.8(7) . . ?
C22T C21T C26T 121.5(14) . . ?
C22T C21T C5 125.0(11) . . ?
C26T C21T C5 113.5(13) . . ?
C21T C22T C23T 121.5(12) . . ?
C21T C22T H175 119.3 . . ?
C23T C22T H175 119.3 . . ?
C24T C23T C22T 116.3(11) . . ?
C24T C23T C27T 122.2(11) . . ?
C22T C23T C27T 121.4(11) . . ?
C23T C24T C25T 122.7(10) . . ?
C23T C24T H176 118.7 . . ?
C25T C24T H176 118.7 . . ?
C26T C25T C24T 118.0(11) . . ?
C26T C25T C31T 122.8(12) . . ?
C24T C25T C31T 119.1(11) . . ?
C21T C26T C25T 119.9(14) . . ?
C21T C26T H177 120.1 . . ?
C25T C26T H177 120.1 . . ?
C29T C27T C23T 112.6(12) . . ?
C29T C27T C30T 105.4(13) . . ?
C23T C27T C30T 111.5(10) . . ?
C29T C27T C28T 110.8(13) . . ?
C23T C27T C28T 107.7(11) . . ?
C30T C27T C28T 108.7(12) . . ?
C34T C31T C32T 110.2(13) . . ?
C34T C31T C25T 114.9(11) . . ?
C32T C31T C25T 113.2(11) . . ?
C34T C31T C33T 105.0(12) . . ?
C32T C31T C33T 106.7(11) . . ?
C25T C31T C33T 106.0(11) . . ?
C36 C35 C40 118.9(4) . . ?
C36 C35 C10 121.1(5) . . ?
C40 C35 C10 120.0(4) . . ?
C35 C36 C37 121.6(5) . . ?
C35 C36 H29 119.2 . . ?
C37 C36 H29 119.2 . . ?
C36 C37 C38 117.3(4) . . ?
C36 C37 C41 122.7(4) . . ?
C38 C37 C41 119.9(4) . . ?
C39 C38 C37 122.9(4) . . ?
C39 C38 H30 118.6 . . ?
C37 C38 H30 118.6 . . ?
C40 C39 C38 117.9(5) . . ?
C40 C39 C45 120.2(5) . . ?
C38 C39 C45 121.9(5) . . ?
C39 C40 C35 121.4(5) . . ?
C39 C40 H31 119.3 . . ?
C35 C40 H31 119.3 . . ?
C44 C41 C37 109.8(4) . . ?
C44 C41 C42 108.3(4) . . ?
C37 C41 C42 112.9(4) . . ?
C44 C41 C43 108.9(4) . . ?
C37 C41 C43 109.0(4) . . ?
C42 C41 C43 107.9(5) . . ?
C41 C42 H32 109.5 . . ?
C41 C42 H33 109.5 . . ?
H32 C42 H33 109.5 . . ?
C41 C42 H34 109.5 . . ?
H32 C42 H34 109.5 . . ?
H33 C42 H34 109.5 . . ?
C41 C43 H35 109.5 . . ?
C41 C43 H36 109.5 . . ?
H35 C43 H36 109.5 . . ?
C41 C43 H37 109.5 . . ?
H35 C43 H37 109.5 . . ?
H36 C43 H37 109.5 . . ?
C41 C44 H38 109.5 . . ?
C41 C44 H39 109.5 . . ?
H38 C44 H39 109.5 . . ?
C41 C44 H40 109.5 . . ?
H38 C44 H40 109.5 . . ?
H39 C44 H40 109.5 . . ?
C46 C45 C48T 137.9(8) . . ?
C46 C45 C47 114.9(9) . . ?
C48T C45 C47 55.1(9) . . ?
C46 C45 C39 108.7(6) . . ?
C48T C45 C39 113.3(7) . . ?
C47 C45 C39 106.9(7) . . ?
C46 C45 C46T 48.3(8) . . ?
C48T C45 C46T 109.8(10) . . ?
C47 C45 C46T 140.7(8) . . ?
C39 C45 C46T 112.3(7) . . ?
C46 C45 C48 110.2(9) . . ?
C48T C45 C48 52.9(9) . . ?
C47 C45 C48 107.3(10) . . ?
C39 C45 C48 108.7(6) . . ?
C46T C45 C48 63.6(9) . . ?
C46 C45 C47T 59.3(8) . . ?
C48T C45 C47T 105.1(9) . . ?
C47 C45 C47T 57.1(8) . . ?
C39 C45 C47T 112.9(7) . . ?
C46T C45 C47T 102.6(9) . . ?
C48 C45 C47T 138.2(8) . . ?
C45 C46 H136 109.5 . . ?
C45 C46 H137 109.5 . . ?
C45 C46 H138 109.5 . . ?
C45 C47 H139 109.5 . . ?
C45 C47 H140 109.5 . . ?
C45 C47 H141 109.5 . . ?
C45 C48 H142 109.5 . . ?
C45 C48 H143 109.5 . . ?
C45 C48 H144 109.5 . . ?
C45 C46T H145 109.5 . . ?
C45 C46T H146 109.5 . . ?
C45 C46T H147 109.5 . . ?
C45 C47T H148 109.5 . . ?
C45 C47T H149 109.5 . . ?
C45 C47T H150 109.5 . . ?
C45 C48T H151 109.5 . . ?
C45 C48T H152 109.5 . . ?
C45 C48T H153 109.5 . . ?
C50 C49 C54 120.0 . . ?
C50 C49 C15 123.6(5) . . ?
C54 C49 C15 116.4(5) . . ?
C51 C50 C49 120.0 . . ?
C51 C50 H94 120.0 . . ?
C49 C50 H94 120.0 . . ?
C50 C51 C52 120.0 . . ?
C50 C51 C55 118.4(5) . . ?
C52 C51 C55 121.6(5) . . ?
C53 C52 C51 120.0 . . ?
C53 C52 H95 120.0 . . ?
C51 C52 H95 120.0 . . ?
C52 C53 C54 120.0 . . ?
C52 C53 C59 118.5(6) . . ?
C54 C53 C59 121.3(6) . . ?
C53 C54 C49 120.0 . . ?
C53 C54 H96 120.0 . . ?
C49 C54 H96 120.0 . . ?
C57 C55 C58 111.7(7) . . ?
C57 C55 C56 112.4(8) . . ?
C58 C55 C56 111.1(7) . . ?
C57 C55 C51 106.8(7) . . ?
C58 C55 C51 109.0(8) . . ?
C56 C55 C51 105.4(10) . . ?
C61 C59 C60 113.9(8) . . ?
C61 C59 C62 114.5(8) . . ?
C60 C59 C62 111.1(8) . . ?
C61 C59 C53 102.1(11) . . ?
C60 C59 C53 110.5(9) . . ?
C62 C59 C53 103.9(9) . . ?
C50T C49T C54T 120.0 . . ?
C50T C49T C15 119.8(5) . . ?
C54T C49T C15 120.0(5) . . ?
C49T C50T C51T 120.0 . . ?
C49T C50T H115 120.0 . . ?
C51T C50T H115 120.0 . . ?
C52T C51T C50T 120.0 . . ?
C52T C51T C55T 119.0(5) . . ?
C50T C51T C55T 121.0(5) . . ?
C51T C52T C53T 120.0 . . ?
C51T C52T H116 120.0 . . ?
C53T C52T H116 120.0 . . ?
C54T C53T C52T 120.0 . . ?
C54T C53T C59T 119.1(5) . . ?
C52T C53T C59T 120.9(5) . . ?
C53T C54T C49T 120.0 . . ?
C53T C54T H117 120.0 . . ?
C49T C54T H117 120.0 . . ?
C58T C55T C57T 111.6(7) . . ?
C58T C55T C56T 111.1(7) . . ?
C57T C55T C56T 110.4(7) . . ?
C58T C55T C51T 106.6(8) . . ?
C57T C55T C51T 111.3(8) . . ?
C56T C55T C51T 105.6(8) . . ?
C60T C59T C62T 112.9(8) . . ?
C60T C59T C61T 113.4(8) . . ?
C62T C59T C61T 110.7(7) . . ?
C60T C59T C53T 109.4(9) . . ?
C62T C59T C53T 102.9(8) . . ?
C61T C59T C53T 106.9(8) . . ?
N5 C63 C64 120.0(4) . . ?
N5 C63 C2 119.7(4) . . ?
C64 C63 C2 120.3(5) . . ?
C65 C64 C63 120.5(5) . . ?
C65 C64 H71 119.8 . . ?
C63 C64 H71 119.8 . . ?
C64 C65 C66 118.4(5) . . ?
C64 C65 H72 120.8 . . ?
C66 C65 H72 120.8 . . ?
C67 C66 C65 119.3(5) . . ?
C67 C66 H73 120.3 . . ?
C65 C66 H73 120.3 . . ?
N5 C67 C66 122.6(5) . . ?
N5 C67 H74 118.7 . . ?
C66 C67 H74 118.7 . . ?
O1 C68 N6 123.8(5) . . ?
O1 C68 H93 118.1 . . ?
N6 C68 H93 118.1 . . ?
N6 C69 Pt1 106.7(4) . . ?
N6 C69 H76 110.4 . . ?
Pt1 C69 H76 110.4 . . ?
N6 C69 H77 110.4 . . ?
Pt1 C69 H77 110.4 . . ?
H76 C69 H77 108.6 . . ?
N6 C70 H78 109.5 . . ?
N6 C70 H79 109.5 . . ?
H78 C70 H79 109.5 . . ?
N6 C70 H80 109.5 . . ?
H78 C70 H80 109.5 . . ?
H79 C70 H80 109.5 . . ?
C20 Pt1 C69 94.7(2) . . ?
C20 Pt1 N5 93.74(18) . . ?
C69 Pt1 N5 171.50(19) . . ?
C20 Pt1 O1 173.08(19) . . ?
C69 Pt1 O1 81.32(19) . . ?
N5 Pt1 O1 90.19(16) . . ?
N2 Zn1 N4 159.54(18) . . ?
N2 Zn1 N3 87.77(16) . . ?
N4 Zn1 N3 89.06(15) . . ?
N2 Zn1 N1 89.46(16) . . ?
N4 Zn1 N1 87.62(15) . . ?
N3 Zn1 N1 162.80(16) . . ?
N2 Zn1 O2 96.7(2) . . ?
N4 Zn1 O2 103.8(2) . . ?
N3 Zn1 O2 99.88(16) . . ?
N1 Zn1 O2 97.30(17) . . ?
C4 N1 C1 106.9(4) . . ?
C4 N1 Zn1 126.1(3) . . ?
C1 N1 Zn1 127.0(3) . . ?
C9 N2 C6 105.8(4) . . ?
C9 N2 Zn1 126.8(3) . . ?
C6 N2 Zn1 126.6(4) . . ?
C14 N3 C11 106.7(4) . . ?
C14 N3 Zn1 126.9(3) . . ?
C11 N3 Zn1 125.9(3) . . ?
C19 N4 C16 106.6(4) . . ?
C19 N4 Zn1 126.9(3) . . ?
C16 N4 Zn1 126.5(3) . . ?
C63 N5 C67 119.2(4) . . ?
C63 N5 Pt1 123.1(3) . . ?
C67 N5 Pt1 117.3(4) . . ?
C68 N6 C70 123.3(5) . . ?
C68 N6 C69 118.4(5) . . ?
C70 N6 C69 118.3(5) . . ?
Cl3 C1S Cl1 111.1(16) . . ?
Cl3 C1S Cl2 113.0(16) . . ?
Cl1 C1S Cl2 109.4(18) . . ?
Cl3 C1S H196 107.7 . . ?
Cl1 C1S H196 107.7 . . ?
Cl2 C1S H196 107.7 . . ?
Cl6 C2S Cl5 111.4(8) . . ?
Cl6 C2S Cl4 117.1(9) . . ?
Cl5 C2S Cl4 113.9(8) . . ?
Cl6 C2S H197 104.2 . . ?
Cl5 C2S H197 104.2 . . ?
Cl4 C2S H197 104.2 . . ?
Cl5 Cl5 C2S 157.6(9) 2 . ?
Cl6T C2T Cl4T 109.9(10) . . ?
Cl6T C2T Cl5T 110.2(10) . . ?
Cl4T C2T Cl5T 110.8(10) . . ?
Cl6T C2T H198 108.6 . . ?
Cl4T C2T H198 108.6 . . ?
Cl5T C2T H198 108.6 . . ?
C1I O2 Zn1 119.7(5) . . ?
O2 C1I C2I 109.1(8) . . ?
O2 C1I C3I 106.3(10) . . ?
C2I C1I C3I 118.7(10) . . ?
O2 C1I H199 107.4 . . ?
C2I C1I H199 107.4 . . ?
C3I C1I H199 107.4 . . ?
C1I C2I H81 109.5 . . ?
C1I C2I H82 109.5 . . ?
H81 C2I H82 109.5 . . ?
C1I C2I H83 109.5 . . ?
H81 C2I H83 109.5 . . ?
H82 C2I H83 109.5 . . ?
C1I C3I H84 109.5 . . ?
C1I C3I H85 109.5 . . ?
H84 C3I H85 109.5 . . ?
C1I C3I H86 109.5 . . ?
H84 C3I H86 109.5 . . ?
H85 C3I H86 109.5 . . ?
C68 O1 Pt1 108.8(3) . . ?
Cl2T C1T Cl1T 110(2) . . ?
Cl2T C1T Cl3T 110(2) . . ?
Cl1T C1T Cl3T 108(2) . . ?
Cl2T C1T H201 109.7 . . ?
Cl1T C1T H201 109.7 . . ?
Cl3T C1T H201 109.7 . . ?
C72 C71 O3 110.2(17) . . ?
C72 C71 C73 103.9(19) . . ?
O3 C71 C73 115.6(19) . . ?
C72 C71 H216 109.0 . . ?
O3 C71 H216 109.0 . . ?
C73 C71 H216 109.0 . . ?
C74 O4 H209 109.5 . . ?
O4 C74 C76 109.5(17) . . ?
O4 C74 C75 106.4(11) . . ?
C76 C74 C75 116.2(17) . . ?
O4 C74 H217 108.2 . . ?
C76 C74 H217 108.2 . . ?
C75 C74 H217 108.2 . . ?
C74 C75 H210 109.5 . . ?
C74 C75 H211 109.5 . . ?
H210 C75 H211 109.5 . . ?
C74 C75 H212 109.5 . . ?
H210 C75 H212 109.5 . . ?
H211 C75 H212 109.5 . . ?
C74 C76 H218 109.5 . . ?
C74 C76 H219 109.5 . . ?
H218 C76 H219 109.5 . . ?
C74 C76 H220 109.5 . . ?
H218 C76 H220 109.5 . . ?
H219 C76 H220 109.5 . . ?

loop_
_geom_bond_atom_site_label_1
_geom_bond_atom_site_label_2
_geom_bond_distance
_geom_bond_site_symmetry_2
_geom_bond_publ_flag
C1 N1 1.376(6) . ?
C1 C20 1.415(7) . ?
C1 C2 1.459(6) . ?
C2 C3 1.357(7) . ?
C2 C63 1.455(7) . ?
C3 C4 1.414(7) . ?
C3 H1 0.9500 . ?
C4 N1 1.371(6) . ?
C4 C5 1.408(7) . ?
C5 C6 1.389(7) . ?
C5 C21T 1.504(19) . ?
C5 C21 1.551(17) . ?
C6 N2 1.379(6) . ?
C6 C7 1.430(8) . ?
C7 C8 1.353(8) . ?
C7 H2 0.9500 . ?
C8 C9 1.443(7) . ?
C8 H3 0.9500 . ?
C9 N2 1.374(6) . ?
C9 C10 1.401(7) . ?
C10 C11 1.399(6) . ?
C10 C35 1.492(6) . ?
C11 N3 1.379(6) . ?
C11 C12 1.436(6) . ?
C12 C13 1.354(7) . ?
C12 H4 0.9500 . ?
C13 C14 1.445(6) . ?
C13 H5 0.9500 . ?
C14 N3 1.366(6) . ?
C14 C15 1.396(7) . ?
C15 C16 1.407(6) . ?
C15 C49 1.456(6) . ?
C15 C49T 1.560(6) . ?
C16 N4 1.384(6) . ?
C16 C17 1.437(7) . ?
C17 C18 1.347(7) . ?
C17 H6 0.9500 . ?
C18 C19 1.441(7) . ?
C18 H7 0.9500 . ?
C19 N4 1.371(6) . ?
C19 C20 1.406(6) . ?
C20 Pt1 1.988(5) . ?
C21 C26 1.382(17) . ?
C21 C22 1.39(2) . ?
C22 C23 1.375(17) . ?
C22 H154 0.9500 . ?
C23 C24 1.398(16) . ?
C23 C27 1.547(17) . ?
C24 C25 1.367(18) . ?
C24 H155 0.9500 . ?
C25 C26 1.411(17) . ?
C25 C31 1.552(16) . ?
C26 H156 0.9500 . ?
C27 C28 1.539(18) . ?
C27 C29 1.54(2) . ?
C27 C30 1.54(2) . ?
C28 H157 0.9800 . ?
C28 H158 0.9800 . ?
C28 H159 0.9800 . ?
C29 H160 0.9800 . ?
C29 H161 0.9800 . ?
C29 H162 0.9800 . ?
C30 H163 0.9800 . ?
C30 H164 0.9800 . ?
C30 H165 0.9800 . ?
C31 C33 1.532(9) . ?
C31 C32 1.559(8) . ?
C31 C34 1.560(9) . ?
C32 H166 0.9800 . ?
C32 H167 0.9800 . ?
C32 H168 0.9800 . ?
C33 H169 0.9800 . ?
C33 H170 0.9800 . ?
C33 H171 0.9800 . ?
C34 H172 0.9800 . ?
C34 H173 0.9800 . ?
C34 H174 0.9800 . ?
C21T C22T 1.36(2) . ?
C21T C26T 1.384(19) . ?
C22T C23T 1.416(17) . ?
C22T H175 0.9500 . ?
C23T C24T 1.388(17) . ?
C23T C27T 1.530(18) . ?
C24T C25T 1.420(19) . ?
C24T H176 0.9500 . ?
C25T C26T 1.384(19) . ?
C25T C31T 1.523(17) . ?
C26T H177 0.9500 . ?
C27T C29T 1.51(2) . ?
C27T C30T 1.55(2) . ?
C27T C28T 1.549(18) . ?
C28T H178 0.9800 . ?
C28T H179 0.9800 . ?
C28T H180 0.9800 . ?
C29T H181 0.9800 . ?
C29T H182 0.9800 . ?
C29T H183 0.9800 . ?
C30T H184 0.9800 . ?
C30T H185 0.9800 . ?
C30T H186 0.9800 . ?
C31T C34T 1.46(2) . ?
C31T C32T 1.515(19) . ?
C31T C33T 1.61(2) . ?
C32T H187 0.9800 . ?
C32T H188 0.9800 . ?
C32T H189 0.9800 . ?
C33T H190 0.9800 . ?
C33T H191 0.9800 . ?
C33T H192 0.9800 . ?
C34T H193 0.9800 . ?
C34T H194 0.9800 . ?
C34T H195 0.9800 . ?
C35 C36 1.394(7) . ?
C35 C40 1.403(7) . ?
C36 C37 1.397(6) . ?
C36 H29 0.9500 . ?
C37 C38 1.398(7) . ?
C37 C41 1.531(7) . ?
C38 C39 1.398(7) . ?
C38 H30 0.9500 . ?
C39 C40 1.383(7) . ?
C39 C45 1.548(7) . ?
C40 H31 0.9500 . ?
C41 C44 1.526(7) . ?
C41 C42 1.533(7) . ?
C41 C43 1.545(7) . ?
C42 H32 0.9800 . ?
C42 H33 0.9800 . ?
C42 H34 0.9800 . ?
C43 H35 0.9800 . ?
C43 H36 0.9800 . ?
C43 H37 0.9800 . ?
C44 H38 0.9800 . ?
C44 H39 0.9800 . ?
C44 H40 0.9800 . ?
C45 C46 1.430(14) . ?
C45 C48T 1.467(16) . ?
C45 C47 1.506(15) . ?
C45 C46T 1.553(16) . ?
C45 C48 1.566(15) . ?
C45 C47T 1.641(15) . ?
C46 H136 0.9800 . ?
C46 H137 0.9800 . ?
C46 H138 0.9800 . ?
C47 H139 0.9800 . ?
C47 H140 0.9800 . ?
C47 H141 0.9800 . ?
C48 H142 0.9800 . ?
C48 H143 0.9800 . ?
C48 H144 0.9800 . ?
C46T H145 0.9800 . ?
C46T H146 0.9800 . ?
C46T H147 0.9800 . ?
C47T H148 0.9800 . ?
C47T H149 0.9800 . ?
C47T H150 0.9800 . ?
C48T H151 0.9800 . ?
C48T H152 0.9800 . ?
C48T H153 0.9800 . ?
C49 C50 1.3900 . ?
C49 C54 1.3900 . ?
C50 C51 1.3900 . ?
C50 H94 0.9500 . ?
C51 C52 1.3900 . ?
C51 C55 1.605(12) . ?
C52 C53 1.3900 . ?
C52 H95 0.9500 . ?
C53 C54 1.3900 . ?
C53 C59 1.601(13) . ?
C54 H96 0.9500 . ?
C55 C57 1.543(9) . ?
C55 C58 1.560(8) . ?
C55 C56 1.564(8) . ?
C56 H97 0.9800 . ?
C56 H98 0.9800 . ?
C56 H99 0.9800 . ?
C57 H100 0.9800 . ?
C57 H101 0.9800 . ?
C57 H102 0.9800 . ?
C58 H103 0.9800 . ?
C58 H104 0.9800 . ?
C58 H105 0.9800 . ?
C59 C61 1.525(9) . ?
C59 C60 1.551(8) . ?
C59 C62 1.552(9) . ?
C60 H106 0.9800 . ?
C60 H107 0.9800 . ?
C60 H108 0.9800 . ?
C61 H109 0.9800 . ?
C61 H110 0.9800 . ?
C61 H111 0.9800 . ?
C62 H112 0.9800 . ?
C62 H113 0.9800 . ?
C62 H114 0.9800 . ?
C49T C50T 1.3900 . ?
C49T C54T 1.3900 . ?
C50T C51T 1.3900 . ?
C50T H115 0.9500 . ?
C51T C52T 1.3900 . ?
C51T C55T 1.604(11) . ?
C52T C53T 1.3900 . ?
C52T H116 0.9500 . ?
C53T C54T 1.3900 . ?
C53T C59T 1.617(15) . ?
C54T H117 0.9500 . ?
C55T C58T 1.549(8) . ?
C55T C57T 1.566(9) . ?
C55T C56T 1.569(8) . ?
C56T H118 0.9800 . ?
C56T H119 0.9800 . ?
C56T H120 0.9800 . ?
C57T H121 0.9800 . ?
C57T H122 0.9800 . ?
C57T H123 0.9800 . ?
C58T H124 0.9800 . ?
C58T H125 0.9800 . ?
C58T H126 0.9800 . ?
C59T C60T 1.523(8) . ?
C59T C62T 1.553(9) . ?
C59T C61T 1.555(9) . ?
C60T H127 0.9800 . ?
C60T H128 0.9800 . ?
C60T H129 0.9800 . ?
C61T H130 0.9800 . ?
C61T H131 0.9800 . ?
C61T H132 0.9800 . ?
C62T H133 0.9800 . ?
C62T H134 0.9800 . ?
C62T H135 0.9800 . ?
C63 N5 1.355(7) . ?
C63 C64 1.402(7) . ?
C64 C65 1.385(7) . ?
C64 H71 0.9500 . ?
C65 C66 1.390(8) . ?
C65 H72 0.9500 . ?
C66 C67 1.369(8) . ?
C66 H73 0.9500 . ?
C67 N5 1.357(6) . ?
C67 H74 0.9500 . ?
C68 O1 1.257(7) . ?
C68 N6 1.304(8) . ?
C68 H93 0.9500 . ?
C69 N6 1.470(7) . ?
C69 Pt1 2.032(6) . ?
C69 H76 0.9900 . ?
C69 H77 0.9900 . ?
C70 N6 1.453(8) . ?
C70 H78 0.9800 . ?
C70 H79 0.9800 . ?
C70 H80 0.9800 . ?
Pt1 N5 2.074(4) . ?
Pt1 O1 2.134(4) . ?
Zn1 N2 2.052(4) . ?
Zn1 N4 2.062(4) . ?
Zn1 N3 2.065(4) . ?
Zn1 N1 2.075(4) . ?
Zn1 O2 2.134(4) . ?
C1S Cl3 1.70(4) . ?
C1S Cl1 1.77(2) . ?
C1S Cl2 1.79(3) . ?
C1S H196 1.0000 . ?
C2S Cl6 1.694(10) . ?
C2S Cl5 1.700(10) . ?
C2S Cl4 1.706(10) . ?
C2S H197 1.0000 . ?
Cl5 Cl5 1.588(8) 2 ?
C2T Cl6T 1.699(10) . ?
C2T Cl4T 1.700(10) . ?
C2T Cl5T 1.705(10) . ?
C2T H198 1.0000 . ?
O2 C1I 1.532(11) . ?
C1I C2I 1.568(16) . ?
C1I C3I 1.575(16) . ?
C1I H199 1.0000 . ?
C2I H81 0.9800 . ?
C2I H82 0.9800 . ?
C2I H83 0.9800 . ?
C3I H84 0.9800 . ?
C3I H85 0.9800 . ?
C3I H86 0.9800 . ?
Cl1T C1T 1.70(3) . ?
Cl3T C1T 1.74(5) . ?
Cl2T C1T 1.66(4) . ?
C1T H201 1.0000 . ?
O3 C71 1.49(3) . ?
O3 H202 0.8400 . ?
C71 C72 1.44(3) . ?
C71 C73 1.55(3) . ?
C71 H216 1.0000 . ?
C72 H203 0.9800 . ?
C72 H204 0.9800 . ?
C72 H205 0.9800 . ?
C73 H206 0.9800 . ?
C73 H207 0.9800 . ?
C73 H208 0.9800 . ?
O4 C74 1.414(15) . ?
O4 H209 0.8400 . ?
C74 C76 1.44(4) . ?
C74 C75 1.546(18) . ?
C74 H217 1.0000 . ?
C75 H210 0.9800 . ?
C75 H211 0.9800 . ?
C75 H212 0.9800 . ?
C76 H218 0.9800 . ?
C76 H219 0.9800 . ?
C76 H220 0.9800 . ?

loop_
_geom_torsion_atom_site_label_1
_geom_torsion_atom_site_label_2
_geom_torsion_atom_site_label_3
_geom_torsion_atom_site_label_4
_geom_torsion
_geom_torsion_site_symmetry_1
_geom_torsion_site_symmetry_2
_geom_torsion_site_symmetry_3
_geom_torsion_site_symmetry_4
_geom_torsion_publ_flag
N1 C1 C2 C3 -2.0(6) . . . . ?
C20 C1 C2 C3 -176.7(5) . . . . ?
N1 C1 C2 C63 171.9(5) . . . . ?
C20 C1 C2 C63 -2.9(8) . . . . ?
C63 C2 C3 C4 -174.0(5) . . . . ?
C1 C2 C3 C4 0.1(6) . . . . ?
C2 C3 C4 N1 1.9(6) . . . . ?
C2 C3 C4 C5 180.0(5) . . . . ?
N1 C4 C5 C6 7.8(10) . . . . ?
C3 C4 C5 C6 -170.0(6) . . . . ?
N1 C4 C5 C21T -158.8(8) . . . . ?
C3 C4 C5 C21T 23.4(10) . . . . ?
N1 C4 C5 C21 -175.8(8) . . . . ?
C3 C4 C5 C21 6.4(10) . . . . ?
C4 C5 C6 N2 0.1(11) . . . . ?
C21T C5 C6 N2 165.8(9) . . . . ?
C21 C5 C6 N2 -176.5(8) . . . . ?
C4 C5 C6 C7 179.3(7) . . . . ?
C21T C5 C6 C7 -15.0(12) . . . . ?
C21 C5 C6 C7 2.7(11) . . . . ?
N2 C6 C7 C8 -0.7(9) . . . . ?
C5 C6 C7 C8 -180.0(7) . . . . ?
C6 C7 C8 C9 1.3(9) . . . . ?
C7 C8 C9 N2 -1.5(8) . . . . ?
C7 C8 C9 C10 179.9(7) . . . . ?
N2 C9 C10 C11 5.2(10) . . . . ?
C8 C9 C10 C11 -176.4(6) . . . . ?
N2 C9 C10 C35 -178.2(5) . . . . ?
C8 C9 C10 C35 0.2(9) . . . . ?
C9 C10 C11 N3 -2.1(9) . . . . ?
C35 C10 C11 N3 -178.7(4) . . . . ?
C9 C10 C11 C12 171.6(5) . . . . ?
C35 C10 C11 C12 -5.0(8) . . . . ?
N3 C11 C12 C13 1.5(6) . . . . ?
C10 C11 C12 C13 -173.1(5) . . . . ?
C11 C12 C13 C14 -0.7(6) . . . . ?
C12 C13 C14 N3 -0.3(6) . . . . ?
C12 C13 C14 C15 177.0(5) . . . . ?
N3 C14 C15 C16 -4.5(8) . . . . ?
C13 C14 C15 C16 178.6(5) . . . . ?
N3 C14 C15 C49 -177.2(5) . . . . ?
C13 C14 C15 C49 6.0(8) . . . . ?
N3 C14 C15 C49T 167.3(5) . . . . ?
C13 C14 C15 C49T -9.5(8) . . . . ?
C14 C15 C16 N4 -4.2(8) . . . . ?
C49 C15 C16 N4 168.4(5) . . . . ?
C49T C15 C16 N4 -176.2(5) . . . . ?
C14 C15 C16 C17 177.2(5) . . . . ?
C49 C15 C16 C17 -10.2(8) . . . . ?
C49T C15 C16 C17 5.2(7) . . . . ?
N4 C16 C17 C18 -1.9(6) . . . . ?
C15 C16 C17 C18 176.9(5) . . . . ?
C16 C17 C18 C19 0.4(6) . . . . ?
C17 C18 C19 N4 1.3(6) . . . . ?
C17 C18 C19 C20 175.6(5) . . . . ?
N4 C19 C20 C1 18.1(8) . . . . ?
C18 C19 C20 C1 -155.3(5) . . . . ?
N4 C19 C20 Pt1 -157.5(4) . . . . ?
C18 C19 C20 Pt1 29.2(7) . . . . ?
N1 C1 C20 C19 -19.9(8) . . . . ?
C2 C1 C20 C19 154.0(5) . . . . ?
N1 C1 C20 Pt1 156.0(4) . . . . ?
C2 C1 C20 Pt1 -30.2(7) . . . . ?
C6 C5 C21 C26 92.5(14) . . . . ?
C4 C5 C21 C26 -84.2(14) . . . . ?
C21T C5 C21 C26 -154(5) . . . . ?
C6 C5 C21 C22 -89.0(11) . . . . ?
C4 C5 C21 C22 94.2(12) . . . . ?
C21T C5 C21 C22 24(4) . . . . ?
C26 C21 C22 C23 1.5(18) . . . . ?
C5 C21 C22 C23 -177.1(11) . . . . ?
C21 C22 C23 C24 -0.6(18) . . . . ?
C21 C22 C23 C27 -178.0(12) . . . . ?
C22 C23 C24 C25 -0.2(17) . . . . ?
C27 C23 C24 C25 177.1(11) . . . . ?
C23 C24 C25 C26 0.2(16) . . . . ?
C23 C24 C25 C31 178.9(10) . . . . ?
C22 C21 C26 C25 -1.6(18) . . . . ?
C5 C21 C26 C25 176.8(12) . . . . ?
C24 C25 C26 C21 0.7(17) . . . . ?
C31 C25 C26 C21 -178.0(11) . . . . ?
C22 C23 C27 C28 118.2(13) . . . . ?
C24 C23 C27 C28 -59.0(14) . . . . ?
C22 C23 C27 C29 -125.7(14) . . . . ?
C24 C23 C27 C29 57.0(15) . . . . ?
C22 C23 C27 C30 -4.1(16) . . . . ?
C24 C23 C27 C30 178.7(11) . . . . ?
C24 C25 C31 C33 119.7(12) . . . . ?
C26 C25 C31 C33 -61.7(12) . . . . ?
C24 C25 C31 C32 -1.3(14) . . . . ?
C26 C25 C31 C32 177.3(10) . . . . ?
C24 C25 C31 C34 -119.3(12) . . . . ?
C26 C25 C31 C34 59.3(12) . . . . ?
C6 C5 C21T C22T -79.5(16) . . . . ?
C4 C5 C21T C22T 88.1(16) . . . . ?
C21 C5 C21T C22T -154(6) . . . . ?
C6 C5 C21T C26T 100.8(13) . . . . ?
C4 C5 C21T C26T -91.6(12) . . . . ?
C21 C5 C21T C26T 26(4) . . . . ?
C26T C21T C22T C23T -3(2) . . . . ?
C5 C21T C22T C23T 177.2(13) . . . . ?
C21T C22T C23T C24T 1.3(18) . . . . ?
C21T C22T C23T C27T -179.9(13) . . . . ?
C22T C23T C24T C25T 0.1(17) . . . . ?
C27T C23T C24T C25T -178.7(11) . . . . ?
C23T C24T C25T C26T 0.2(17) . . . . ?
C23T C24T C25T C31T 175.9(11) . . . . ?
C22T C21T C26T C25T 3(2) . . . . ?
C5 C21T C26T C25T -176.9(12) . . . . ?
C24T C25T C26T C21T -1.9(18) . . . . ?
C31T C25T C26T C21T -177.4(13) . . . . ?
C24T C23T C27T C29T 37.4(19) . . . . ?
C22T C23T C27T C29T -141.3(15) . . . . ?
C24T C23T C27T C30T 155.7(12) . . . . ?
C22T C23T C27T C30T -23.0(16) . . . . ?
C24T C23T C27T C28T -85.1(14) . . . . ?
C22T C23T C27T C28T 96.2(14) . . . . ?
C26T C25T C31T C34T -3.6(19) . . . . ?
C24T C25T C31T C34T -179.1(12) . . . . ?
C26T C25T C31T C32T -131.5(14) . . . . ?
C24T C25T C31T C32T 53.0(17) . . . . ?
C26T C25T C31T C33T 111.8(14) . . . . ?
C24T C25T C31T C33T -63.6(14) . . . . ?
C11 C10 C35 C36 -74.0(6) . . . . ?
C9 C10 C35 C36 109.2(6) . . . . ?
C11 C10 C35 C40 109.0(6) . . . . ?
C9 C10 C35 C40 -67.8(7) . . . . ?
C40 C35 C36 C37 0.7(7) . . . . ?
C10 C35 C36 C37 -176.4(4) . . . . ?
C35 C36 C37 C38 -0.3(7) . . . . ?
C35 C36 C37 C41 177.4(4) . . . . ?
C36 C37 C38 C39 -0.4(7) . . . . ?
C41 C37 C38 C39 -178.2(5) . . . . ?
C37 C38 C39 C40 0.7(8) . . . . ?
C37 C38 C39 C45 179.3(5) . . . . ?
C38 C39 C40 C35 -0.3(7) . . . . ?
C45 C39 C40 C35 -178.9(5) . . . . ?
C36 C35 C40 C39 -0.4(7) . . . . ?
C10 C35 C40 C39 176.7(5) . . . . ?
C36 C37 C41 C44 120.7(5) . . . . ?
C38 C37 C41 C44 -61.6(6) . . . . ?
C36 C37 C41 C42 -0.2(7) . . . . ?
C38 C37 C41 C42 177.4(5) . . . . ?
C36 C37 C41 C43 -120.1(5) . . . . ?
C38 C37 C41 C43 57.6(6) . . . . ?
C40 C39 C45 C46 -114.0(8) . . . . ?
C38 C39 C45 C46 67.5(8) . . . . ?
C40 C39 C45 C48T 62.8(10) . . . . ?
C38 C39 C45 C48T -115.7(10) . . . . ?
C40 C39 C45 C47 121.5(8) . . . . ?
C38 C39 C45 C47 -57.1(9) . . . . ?
C40 C39 C45 C46T -62.4(10) . . . . ?
C38 C39 C45 C46T 119.1(9) . . . . ?
C40 C39 C45 C48 6.0(10) . . . . ?
C38 C39 C45 C48 -172.5(8) . . . . ?
C40 C39 C45 C47T -177.8(8) . . . . ?
C38 C39 C45 C47T 3.7(10) . . . . ?
C14 C15 C49 C50 88.8(7) . . . . ?
C16 C15 C49 C50 -84.4(7) . . . . ?
C49T C15 C49 C50 -173(3) . . . . ?
C14 C15 C49 C54 -91.4(6) . . . . ?
C16 C15 C49 C54 95.4(6) . . . . ?
C49T C15 C49 C54 7(2) . . . . ?
C54 C49 C50 C51 0.0 . . . . ?
C15 C49 C50 C51 179.8(8) . . . . ?
C49 C50 C51 C52 0.0 . . . . ?
C49 C50 C51 C55 -179.9(7) . . . . ?
C50 C51 C52 C53 0.0 . . . . ?
C55 C51 C52 C53 179.9(7) . . . . ?
C51 C52 C53 C54 0.0 . . . . ?
C51 C52 C53 C59 -174.7(8) . . . . ?
C52 C53 C54 C49 0.0 . . . . ?
C59 C53 C54 C49 174.5(8) . . . . ?
C50 C49 C54 C53 0.0 . . . . ?
C15 C49 C54 C53 -179.8(7) . . . . ?
C50 C51 C55 C57 -51.8(8) . . . . ?
C52 C51 C55 C57 128.3(7) . . . . ?
C50 C51 C55 C58 -172.6(7) . . . . ?
C52 C51 C55 C58 7.5(9) . . . . ?
C50 C51 C55 C56 68.0(9) . . . . ?
C52 C51 C55 C56 -111.9(8) . . . . ?
C52 C53 C59 C61 -144.6(8) . . . . ?
C54 C53 C59 C61 40.8(9) . . . . ?
C52 C53 C59 C60 -23.1(10) . . . . ?
C54 C53 C59 C60 162.3(8) . . . . ?
C52 C53 C59 C62 96.1(9) . . . . ?
C54 C53 C59 C62 -78.5(9) . . . . ?
C14 C15 C49T C50T 107.4(5) . . . . ?
C16 C15 C49T C50T -80.0(6) . . . . ?
C49 C15 C49T C50T 18(2) . . . . ?
C14 C15 C49T C54T -68.2(6) . . . . ?
C16 C15 C49T C54T 104.4(5) . . . . ?
C49 C15 C49T C54T -157(3) . . . . ?
C54T C49T C50T C51T 0.0 . . . . ?
C15 C49T C50T C51T -175.6(7) . . . . ?
C49T C50T C51T C52T 0.0 . . . . ?
C49T C50T C51T C55T 179.2(7) . . . . ?
C50T C51T C52T C53T 0.0 . . . . ?
C55T C51T C52T C53T -179.2(7) . . . . ?
C51T C52T C53T C54T 0.0 . . . . ?
C51T C52T C53T C59T 179.2(7) . . . . ?
C52T C53T C54T C49T 0.0 . . . . ?
C59T C53T C54T C49T -179.2(7) . . . . ?
C50T C49T C54T C53T 0.0 . . . . ?
C15 C49T C54T C53T 175.6(7) . . . . ?
C52T C51T C55T C58T 61.5(9) . . . . ?
C50T C51T C55T C58T -117.7(8) . . . . ?
C52T C51T C55T C57T -176.6(7) . . . . ?
C50T C51T C55T C57T 4.1(9) . . . . ?
C52T C51T C55T C56T -56.8(8) . . . . ?
C50T C51T C55T C56T 124.0(7) . . . . ?
C54T C53T C59T C60T 179.6(6) . . . . ?
C52T C53T C59T C60T 0.4(9) . . . . ?
C54T C53T C59T C62T -60.1(7) . . . . ?
C52T C53T C59T C62T 120.7(6) . . . . ?
C54T C53T C59T C61T 56.5(8) . . . . ?
C52T C53T C59T C61T -122.7(7) . . . . ?
C3 C2 C63 N5 -172.9(5) . . . . ?
C1 C2 C63 N5 14.4(8) . . . . ?
C3 C2 C63 C64 8.5(8) . . . . ?
C1 C2 C63 C64 -164.3(5) . . . . ?
N5 C63 C64 C65 -0.4(8) . . . . ?
C2 C63 C64 C65 178.2(5) . . . . ?
C63 C64 C65 C66 -0.9(8) . . . . ?
C64 C65 C66 C67 0.9(8) . . . . ?
C65 C66 C67 N5 0.6(8) . . . . ?
C19 C20 Pt1 C69 36.5(5) . . . . ?
C1 C20 Pt1 C69 -139.4(4) . . . . ?
C19 C20 Pt1 N5 -144.9(4) . . . . ?
C1 C20 Pt1 N5 39.3(4) . . . . ?
C19 C20 Pt1 O1 90.6(15) . . . . ?
C1 C20 Pt1 O1 -85.3(15) . . . . ?
N6 C69 Pt1 C20 -177.1(4) . . . . ?
N6 C69 Pt1 N5 11.9(17) . . . . ?
N6 C69 Pt1 O1 8.6(4) . . . . ?
C5 C4 N1 C1 178.8(5) . . . . ?
C3 C4 N1 C1 -3.1(6) . . . . ?
C5 C4 N1 Zn1 -4.0(8) . . . . ?
C3 C4 N1 Zn1 174.1(4) . . . . ?
C20 C1 N1 C4 177.9(5) . . . . ?
C2 C1 N1 C4 3.1(5) . . . . ?
C20 C1 N1 Zn1 0.7(7) . . . . ?
C2 C1 N1 Zn1 -174.0(3) . . . . ?
N2 Zn1 N1 C4 -3.7(4) . . . . ?
N4 Zn1 N1 C4 -163.4(4) . . . . ?
N3 Zn1 N1 C4 -84.3(6) . . . . ?
O2 Zn1 N1 C4 93.0(4) . . . . ?
N2 Zn1 N1 C1 173.0(4) . . . . ?
N4 Zn1 N1 C1 13.2(4) . . . . ?
N3 Zn1 N1 C1 92.3(6) . . . . ?
O2 Zn1 N1 C1 -90.4(4) . . . . ?
C10 C9 N2 C6 179.7(6) . . . . ?
C8 C9 N2 C6 1.1(7) . . . . ?
C10 C9 N2 Zn1 9.5(9) . . . . ?
C8 C9 N2 Zn1 -169.1(5) . . . . ?
C5 C6 N2 C9 179.0(6) . . . . ?
C7 C6 N2 C9 -0.3(8) . . . . ?
C5 C6 N2 Zn1 -10.7(9) . . . . ?
C7 C6 N2 Zn1 170.0(5) . . . . ?
N4 Zn1 N2 C9 -99.4(6) . . . . ?
N3 Zn1 N2 C9 -18.1(5) . . . . ?
N1 Zn1 N2 C9 178.8(5) . . . . ?
O2 Zn1 N2 C9 81.6(5) . . . . ?
N4 Zn1 N2 C6 92.3(7) . . . . ?
N3 Zn1 N2 C6 173.6(5) . . . . ?
N1 Zn1 N2 C6 10.6(5) . . . . ?
O2 Zn1 N2 C6 -86.7(5) . . . . ?
C15 C14 N3 C11 -176.0(5) . . . . ?
C13 C14 N3 C11 1.2(5) . . . . ?
C15 C14 N3 Zn1 12.0(7) . . . . ?
C13 C14 N3 Zn1 -170.7(3) . . . . ?
C10 C11 N3 C14 172.9(5) . . . . ?
C12 C11 N3 C14 -1.7(5) . . . . ?
C10 C11 N3 Zn1 -15.1(7) . . . . ?
C12 C11 N3 Zn1 170.4(3) . . . . ?
N2 Zn1 N3 C14 -168.8(4) . . . . ?
N4 Zn1 N3 C14 -9.0(4) . . . . ?
N1 Zn1 N3 C14 -87.9(6) . . . . ?
O2 Zn1 N3 C14 94.8(4) . . . . ?
N2 Zn1 N3 C11 20.7(4) . . . . ?
N4 Zn1 N3 C11 -179.5(4) . . . . ?
N1 Zn1 N3 C11 101.6(6) . . . . ?
O2 Zn1 N3 C11 -75.7(4) . . . . ?
C20 C19 N4 C16 -176.7(5) . . . . ?
C18 C19 N4 C16 -2.5(5) . . . . ?
C20 C19 N4 Zn1 3.0(7) . . . . ?
C18 C19 N4 Zn1 177.2(3) . . . . ?
C15 C16 N4 C19 -176.1(5) . . . . ?
C17 C16 N4 C19 2.7(5) . . . . ?
C15 C16 N4 Zn1 4.3(7) . . . . ?
C17 C16 N4 Zn1 -176.9(3) . . . . ?
N2 Zn1 N4 C19 -97.0(6) . . . . ?
N3 Zn1 N4 C19 -178.1(4) . . . . ?
N1 Zn1 N4 C19 -15.0(4) . . . . ?
O2 Zn1 N4 C19 82.0(4) . . . . ?
N2 Zn1 N4 C16 82.5(6) . . . . ?
N3 Zn1 N4 C16 1.4(4) . . . . ?
N1 Zn1 N4 C16 164.6(4) . . . . ?
O2 Zn1 N4 C16 -98.5(4) . . . . ?
C64 C63 N5 C67 1.8(7) . . . . ?
C2 C63 N5 C67 -176.9(5) . . . . ?
C64 C63 N5 Pt1 -171.3(4) . . . . ?
C2 C63 N5 Pt1 10.1(6) . . . . ?
C66 C67 N5 C63 -1.9(8) . . . . ?
C66 C67 N5 Pt1 171.5(4) . . . . ?
C20 Pt1 N5 C63 -32.6(4) . . . . ?
C69 Pt1 N5 C63 138.5(14) . . . . ?
O1 Pt1 N5 C63 141.7(4) . . . . ?
C20 Pt1 N5 C67 154.3(4) . . . . ?
C69 Pt1 N5 C67 -34.7(16) . . . . ?
O1 Pt1 N5 C67 -31.4(4) . . . . ?
O1 C68 N6 C70 -171.9(6) . . . . ?
O1 C68 N6 C69 6.6(9) . . . . ?
Pt1 C69 N6 C68 -11.0(7) . . . . ?
Pt1 C69 N6 C70 167.5(5) . . . . ?
Cl6 C2S Cl5 Cl5 -122.7(14) . . . 2 ?
Cl4 C2S Cl5 Cl5 102.0(19) . . . 2 ?
N2 Zn1 O2 C1I -17.0(6) . . . . ?
N4 Zn1 O2 C1I 163.3(6) . . . . ?
N3 Zn1 O2 C1I 71.9(6) . . . . ?
N1 Zn1 O2 C1I -107.3(6) . . . . ?
Zn1 O2 C1I C2I 121.9(9) . . . . ?
Zn1 O2 C1I C3I -109.0(8) . . . . ?
N6 C68 O1 Pt1 1.7(8) . . . . ?
C20 Pt1 O1 C68 -61.0(16) . . . . ?
C69 Pt1 O1 C68 -6.2(4) . . . . ?
N5 Pt1 O1 C68 174.3(4) . . . . ?
